data_4350747
loop_
_publ_author_name
'Akine, Shigehisa'
'Miyashita, Masato'
'Piao, Shunjin'
'Nabeshima, Tatsuya'

_publ_section_title
;
 Perfect encapsulation of a guanidinium ion in a helical trinickel(ii)
 metallocryptand for efficient regulation of the helix inversion rate
;
_journal_issue 1
_journal_name_full 'Inorg. Chem. Front.'
_journal_page_first 53
_journal_paper_doi 10.1039/C3QI00067B
_journal_volume 1
_journal_year 2014
_chemical_formula_moiety C137H180Cl10N6Ni3O16S3
_chemical_formula_sum 'C137 H180 Cl10 N6 Ni3 O16 S3'
_chemical_formula_weight 2793.68
_chemical_name_common '[LNi3]_3DMSO_H2O_5DCM_4cyclohex'
_space_group_IT_number 2
_space_group_name_Hall '-P 1'
_space_group_name_H-M_alt 'P -1'
_symmetry_cell_setting triclinic
_symmetry_space_group_name_H-M 'P -1'
_atom_sites_solution_hydrogens geom
_atom_sites_solution_primary direct
_atom_sites_solution_secondary difmap
_audit_creation_method SHELXL-97
_cell_angle_alpha 67.974(2)
_cell_angle_beta 83.133(2)
_cell_angle_gamma 82.959(2)
_cell_formula_units_Z 2
_cell_length_a 17.1680(6)
_cell_length_b 19.0600(7)
_cell_length_c 25.3558(9)
_cell_measurement_reflns_used 52060
_cell_measurement_temperature 120
_cell_measurement_theta_max 25.00
_cell_measurement_theta_min 2.21
_cell_volume 7608.9(5)
_computing_cell_refinement 'APEX2 (Bruker AXS, 2009)'
_computing_data_collection 'APEX2 (Bruker AXS, 2009)'
_computing_data_reduction 'APEX2 (Bruker AXS, 2009)'
_computing_molecular_graphics ORTEP-3
_computing_publication_material ORTEP-3
_computing_structure_refinement 'SHELXL-97 (Sheldrick, 1997)'
_computing_structure_solution 'DIRDIF99 (Beurskens et al., 1999)'
_diffrn_ambient_temperature 120
_diffrn_detector_area_resol_mean 8.333
_diffrn_measured_fraction_theta_full 0.996
_diffrn_measured_fraction_theta_max 0.996
_diffrn_measurement_device_type 'Bruker APEXII CCD area detector'
_diffrn_measurement_method 'phi and omega scans'
_diffrn_radiation_monochromator 'multilayer confocal mirror'
_diffrn_radiation_source 'fine-focus rotating anode'
_diffrn_radiation_type MoK\a
_diffrn_radiation_wavelength 0.71073
_diffrn_reflns_av_R_equivalents 0.0538
_diffrn_reflns_av_sigmaI/netI 0.0866
_diffrn_reflns_limit_h_max 20
_diffrn_reflns_limit_h_min -20
_diffrn_reflns_limit_k_max 22
_diffrn_reflns_limit_k_min -15
_diffrn_reflns_limit_l_max 30
_diffrn_reflns_limit_l_min -30
_diffrn_reflns_number 52060
_diffrn_reflns_theta_full 25.00
_diffrn_reflns_theta_max 25.00
_diffrn_reflns_theta_min 2.21
_diffrn_standards_decay_% 0
_diffrn_standards_interval_count 0
_diffrn_standards_interval_time 0
_diffrn_standards_number 0
_exptl_absorpt_coefficient_mu 0.642
_exptl_absorpt_correction_T_max 0.9386
_exptl_absorpt_correction_T_min 0.8561
_exptl_absorpt_correction_type empirical
_exptl_absorpt_process_details 'SADABS (Sheldrick, 1996)'
_exptl_crystal_colour 'dark red'
_exptl_crystal_density_diffrn 1.219
_exptl_crystal_density_method 'not measured'
_exptl_crystal_description prismatic
_exptl_crystal_F_000 2948
_exptl_crystal_size_max 0.25
_exptl_crystal_size_mid 0.10
_exptl_crystal_size_min 0.10
_refine_diff_density_max 2.333
_refine_diff_density_min -0.734
_refine_diff_density_rms 0.091
_refine_ls_extinction_method none
_refine_ls_goodness_of_fit_ref 1.085
_refine_ls_hydrogen_treatment mixed
_refine_ls_matrix_type full
_refine_ls_number_parameters 2492
_refine_ls_number_reflns 26699
_refine_ls_number_restraints 1156
_refine_ls_restrained_S_all 1.094
_refine_ls_R_factor_all 0.1560
_refine_ls_R_factor_gt 0.0987
_refine_ls_shift/su_max 0.001
_refine_ls_shift/su_mean 0.000
_refine_ls_structure_factor_coef Fsqd
_refine_ls_weighting_details 'calc w=1/[\s^2^(Fo^2^)+(0.0213P)^2^+37.6268P] where P=(Fo^2^+2Fc^2^)/3'
_refine_ls_weighting_scheme calc
_refine_ls_wR_factor_gt 0.2088
_refine_ls_wR_factor_ref 0.2444
_reflns_number_gt 15452
_reflns_number_total 26699
_reflns_threshold_expression >2sigma(I)
_cod_data_source_file c3qi00067b.txt
_cod_data_source_block LNi3
_cod_original_sg_symbol_H-M P-1
_cod_database_code 4350747

loop_
_symmetry_equiv_pos_as_xyz
'x, y, z'
'-x, -y, -z'

loop_
_atom_site_label
_atom_site_type_symbol
_atom_site_fract_x
_atom_site_fract_y
_atom_site_fract_z
_atom_site_U_iso_or_equiv
_atom_site_adp_type
_atom_site_occupancy
_atom_site_symmetry_multiplicity
_atom_site_calc_flag
_atom_site_refinement_flags
_atom_site_disorder_assembly
_atom_site_disorder_group
Ni1 Ni 0.33598(5) 0.48053(4) 0.08946(3) 0.0486(2) Uani 1 1 d . . .
Ni2 Ni 0.14895(5) 0.07991(4) 0.30996(4) 0.0582(3) Uani 1 1 d . . .
Ni3 Ni 0.14765(6) 0.43982(4) 0.41864(3) 0.0531(2) Uani 1 1 d . . .
C1 C 0.0936(4) 0.3913(3) 0.1781(2) 0.0402(14) Uani 1 1 d . . .
C2 C 0.0619(3) 0.3274(3) 0.2187(2) 0.0376(14) Uani 1 1 d . . .
H1 H 0.0604 0.2839 0.2092 0.045 Uiso 1 1 calc R . .
C3 C 0.0323(4) 0.3251(3) 0.2727(2) 0.0402(14) Uani 1 1 d . . .
C4 C 0.0354(4) 0.3891(3) 0.2861(2) 0.0455(15) Uani 1 1 d . . .
H2 H 0.0158 0.3882 0.3230 0.055 Uiso 1 1 calc R . .
C5 C 0.0663(4) 0.4540(3) 0.2467(2) 0.0416(15) Uani 1 1 d . . .
C6 C 0.0964(4) 0.4542(3) 0.1933(2) 0.0434(15) Uani 1 1 d . . .
H3 H 0.1193 0.4980 0.1666 0.052 Uiso 1 1 calc R . .
C7 C 0.3883(4) 0.3468(3) 0.2789(3) 0.0511(17) Uani 1 1 d . . .
C8 C 0.3905(4) 0.2901(3) 0.2561(3) 0.0525(17) Uani 1 1 d . . .
H4 H 0.4122 0.2988 0.2182 0.063 Uiso 1 1 calc R . .
C9 C 0.3605(4) 0.2207(3) 0.2892(3) 0.0537(17) Uani 1 1 d . . .
C10 C 0.3273(4) 0.2100(3) 0.3438(3) 0.0598(19) Uani 1 1 d . . .
H5 H 0.3059 0.1631 0.3659 0.072 Uiso 1 1 calc R . .
C11 C 0.3242(4) 0.2657(3) 0.3673(3) 0.0573(18) Uani 1 1 d . . .
C12 C 0.3559(4) 0.3348(3) 0.3329(3) 0.0567(18) Uani 1 1 d . . .
H6 H 0.3545 0.3739 0.3478 0.068 Uiso 1 1 calc R . .
C13 C 0.1183(4) 0.3960(3) 0.1185(2) 0.0435(15) Uani 1 1 d . . .
C14 C 0.1891(4) 0.4267(3) 0.0890(2) 0.0442(15) Uani 1 1 d . . .
C15 C 0.2005(4) 0.4409(3) 0.0304(2) 0.0514(17) Uani 1 1 d . . .
C16 C 0.1457(4) 0.4192(4) 0.0028(3) 0.0587(19) Uani 1 1 d . . .
H7 H 0.1552 0.4289 -0.0369 0.070 Uiso 1 1 calc R . .
C17 C 0.0791(4) 0.3846(3) 0.0318(2) 0.0543(18) Uani 1 1 d . . .
C18 C 0.0662(4) 0.3754(3) 0.0898(2) 0.0495(16) Uani 1 1 d . . .
H8 H 0.0195 0.3540 0.1104 0.059 Uiso 1 1 calc R . .
O1 O 0.2409(3) 0.4383(2) 0.11773(16) 0.0491(11) Uani 1 1 d D . .
C19 C 0.0192(5) 0.3588(4) 0.0034(3) 0.066(2) Uani 1 1 d . . .
C20 C -0.0634(6) 0.3779(8) 0.0238(5) 0.163(5) Uani 1 1 d . . .
H9 H -0.0724 0.4329 0.0143 0.245 Uiso 1 1 calc R . .
H10 H -0.0711 0.3518 0.0652 0.245 Uiso 1 1 calc R . .
H11 H -0.1006 0.3616 0.0051 0.245 Uiso 1 1 calc R . .
C21 C 0.0338(7) 0.2767(5) 0.0170(5) 0.154(5) Uani 1 1 d . . .
H12 H 0.0878 0.2650 0.0033 0.231 Uiso 1 1 calc R . .
H13 H -0.0032 0.2602 -0.0017 0.231 Uiso 1 1 calc R . .
H14 H 0.0265 0.2501 0.0584 0.231 Uiso 1 1 calc R . .
C22 C 0.0231(7) 0.4018(6) -0.0602(3) 0.124(4) Uani 1 1 d . . .
H15 H 0.0133 0.4563 -0.0680 0.187 Uiso 1 1 calc R . .
H16 H -0.0170 0.3856 -0.0767 0.187 Uiso 1 1 calc R . .
H17 H 0.0754 0.3913 -0.0773 0.187 Uiso 1 1 calc R . .
C23 C 0.2628(4) 0.4839(3) -0.0050(2) 0.0519(17) Uani 1 1 d . . .
H18 H 0.2646 0.4951 -0.0449 0.062 Uiso 1 1 calc R . .
N1 N 0.3167(3) 0.5086(3) 0.0134(2) 0.0472(13) Uani 1 1 d . . .
C24 C 0.3735(4) 0.5569(3) -0.0244(3) 0.0506(17) Uani 1 1 d . . .
C25 C 0.3707(4) 0.5907(3) -0.0838(3) 0.0535(17) Uani 1 1 d . . .
H19 H 0.3306 0.5806 -0.1021 0.064 Uiso 1 1 calc R . .
C26 C 0.4276(4) 0.6390(3) -0.1153(3) 0.0556(18) Uani 1 1 d . . .
C27 C 0.4866(4) 0.6524(3) -0.0877(3) 0.0556(18) Uani 1 1 d . . .
C28 C 0.4898(4) 0.6187(3) -0.0298(3) 0.0530(17) Uani 1 1 d . . .
H20 H 0.5312 0.6273 -0.0117 0.064 Uiso 1 1 calc R . .
C29 C 0.4311(4) 0.5715(3) 0.0024(3) 0.0479(16) Uani 1 1 d . . .
O2 O 0.4311(3) 0.6762(3) -0.17249(19) 0.0669(14) Uani 1 1 d . . .
C30 C 0.3718(5) 0.6656(4) -0.2020(3) 0.078(2) Uani 1 1 d . . .
H21 H 0.3808 0.6953 -0.2428 0.118 Uiso 1 1 calc R . .
H22 H 0.3203 0.6823 -0.1875 0.118 Uiso 1 1 calc R . .
H23 H 0.3732 0.6116 -0.1962 0.118 Uiso 1 1 calc R . .
O3 O 0.5397(3) 0.7006(2) -0.1235(2) 0.0695(14) Uani 1 1 d . . .
C31 C 0.6035(5) 0.7151(4) -0.0984(3) 0.078(2) Uani 1 1 d . . .
H24 H 0.6370 0.7501 -0.1282 0.116 Uiso 1 1 calc R . .
H25 H 0.6346 0.6672 -0.0796 0.116 Uiso 1 1 calc R . .
H26 H 0.5825 0.7378 -0.0702 0.116 Uiso 1 1 calc R . .
N2 N 0.4241(3) 0.5358(2) 0.0624(2) 0.0468(13) Uani 1 1 d . . .
C32 C 0.4703(4) 0.5476(3) 0.0941(3) 0.0541(18) Uani 1 1 d . . .
H27 H 0.5079 0.5835 0.0753 0.065 Uiso 1 1 calc R . .
C33 C 0.4707(4) 0.5125(3) 0.1541(3) 0.0539(17) Uani 1 1 d . . .
C34 C 0.4184(4) 0.4558(3) 0.1858(3) 0.0507(16) Uani 1 1 d . . .
C35 C 0.4307(4) 0.4161(3) 0.2446(3) 0.0505(17) Uani 1 1 d . . .
C36 C 0.4837(4) 0.4401(3) 0.2697(3) 0.0552(18) Uani 1 1 d . . .
H28 H 0.4888 0.4144 0.3095 0.066 Uiso 1 1 calc R . .
C37 C 0.5310(4) 0.5011(3) 0.2394(3) 0.0579(18) Uani 1 1 d . . .
C38 C 0.5250(4) 0.5337(3) 0.1827(3) 0.0580(19) Uani 1 1 d . . .
H29 H 0.5584 0.5725 0.1608 0.070 Uiso 1 1 calc R . .
O4 O 0.3620(3) 0.4393(2) 0.16393(17) 0.0522(11) Uani 1 1 d . . .
C39 C 0.5871(5) 0.5240(4) 0.2717(3) 0.067(2) Uani 1 1 d . . .
C40 C 0.6366(5) 0.5879(4) 0.2311(4) 0.089(3) Uani 1 1 d . . .
H30 H 0.6672 0.5709 0.2022 0.134 Uiso 1 1 calc R . .
H31 H 0.6724 0.6005 0.2529 0.134 Uiso 1 1 calc R . .
H32 H 0.6016 0.6329 0.2122 0.134 Uiso 1 1 calc R . .
C41 C 0.5398(6) 0.5514(5) 0.3159(4) 0.095(3) Uani 1 1 d . . .
H33 H 0.5034 0.5951 0.2968 0.142 Uiso 1 1 calc R . .
H34 H 0.5756 0.5664 0.3364 0.142 Uiso 1 1 calc R . .
H35 H 0.5098 0.5104 0.3430 0.142 Uiso 1 1 calc R . .
C42 C 0.6430(5) 0.4568(4) 0.3009(4) 0.088(3) Uani 1 1 d . . .
H36 H 0.6735 0.4392 0.2724 0.133 Uiso 1 1 calc R . .
H37 H 0.6130 0.4158 0.3281 0.133 Uiso 1 1 calc R . .
H38 H 0.6788 0.4718 0.3214 0.133 Uiso 1 1 calc R . .
C43 C -0.0094(4) 0.2589(3) 0.3133(2) 0.0412(15) Uani 1 1 d . . .
C44 C 0.0231(4) 0.1837(3) 0.3218(2) 0.0417(15) Uani 1 1 d . . .
C45 C -0.0266(4) 0.1240(3) 0.3536(2) 0.0442(15) Uani 1 1 d . . .
C46 C -0.0997(4) 0.1399(3) 0.3793(2) 0.0473(16) Uani 1 1 d . . .
H39 H -0.1308 0.0989 0.4005 0.057 Uiso 1 1 calc R . .
C47 C -0.1285(4) 0.2117(3) 0.3752(3) 0.0521(17) Uani 1 1 d . A .
C48 C -0.0807(4) 0.2708(3) 0.3402(2) 0.0462(16) Uani 1 1 d . . .
H40 H -0.0996 0.3217 0.3353 0.055 Uiso 1 1 calc R . .
O5 O 0.0946(3) 0.1713(2) 0.30330(17) 0.0483(11) Uani 1 1 d D . .
C49 C -0.2069(5) 0.2293(4) 0.4045(3) 0.0699(14) Uani 1 1 d U . .
C50 C -0.247(2) 0.1607(16) 0.4465(13) 0.126(5) Uani 0.441(13) 1 d PU A 1
H41 H -0.2384 0.1192 0.4320 0.189 Uiso 0.441(13) 1 calc PR A 1
H42 H -0.3037 0.1746 0.4510 0.189 Uiso 0.441(13) 1 calc PR A 1
H43 H -0.2250 0.1444 0.4836 0.189 Uiso 0.441(13) 1 calc PR A 1
C51 C -0.2665(16) 0.2621(16) 0.3467(11) 0.122(5) Uani 0.441(13) 1 d PU A 1
H44 H -0.2682 0.2216 0.3320 0.183 Uiso 0.441(13) 1 calc PR A 1
H45 H -0.2445 0.3062 0.3164 0.183 Uiso 0.441(13) 1 calc PR A 1
H46 H -0.3199 0.2769 0.3595 0.183 Uiso 0.441(13) 1 calc PR A 1
C52 C -0.2127(14) 0.2988(12) 0.4200(11) 0.097(6) Uani 0.441(13) 1 d PU A 1
H47 H -0.2651 0.3052 0.4386 0.145 Uiso 0.441(13) 1 calc PR A 1
H48 H -0.2042 0.3437 0.3853 0.145 Uiso 0.441(13) 1 calc PR A 1
H49 H -0.1726 0.2929 0.4461 0.145 Uiso 0.441(13) 1 calc PR A 1
C53 C -0.2561(11) 0.1639(11) 0.4231(8) 0.082(4) Uani 0.559(13) 1 d PU A 2
H50 H -0.2269 0.1183 0.4478 0.124 Uiso 0.559(13) 1 calc PR A 2
H51 H -0.2693 0.1554 0.3896 0.124 Uiso 0.559(13) 1 calc PR A 2
H52 H -0.3047 0.1750 0.4442 0.124 Uiso 0.559(13) 1 calc PR A 2
C54 C -0.2501(11) 0.2944(10) 0.3699(10) 0.122(5) Uani 0.559(13) 1 d PU A 2
H53 H -0.2184 0.3380 0.3577 0.183 Uiso 0.559(13) 1 calc PR A 2
H54 H -0.2985 0.3045 0.3916 0.183 Uiso 0.559(13) 1 calc PR A 2
H55 H -0.2637 0.2862 0.3363 0.183 Uiso 0.559(13) 1 calc PR A 2
C55 C -0.1859(11) 0.2406(13) 0.4598(9) 0.114(5) Uani 0.559(13) 1 d PU A 2
H56 H -0.1558 0.1948 0.4835 0.171 Uiso 0.559(13) 1 calc PR A 2
H57 H -0.2345 0.2498 0.4816 0.171 Uiso 0.559(13) 1 calc PR A 2
H58 H -0.1543 0.2842 0.4485 0.171 Uiso 0.559(13) 1 calc PR A 2
C56 C -0.0046(4) 0.0484(3) 0.3583(2) 0.0459(16) Uani 1 1 d . . .
H59 H -0.0414 0.0121 0.3781 0.055 Uiso 1 1 calc R . .
N3 N 0.0611(3) 0.0241(2) 0.3381(2) 0.0511(14) Uani 1 1 d . . .
C57 C 0.0771(5) -0.0520(3) 0.3418(3) 0.0605(19) Uani 1 1 d . . .
C58 C 0.0217(4) -0.1061(3) 0.3598(3) 0.0562(18) Uani 1 1 d . . .
H60 H -0.0319 -0.0931 0.3695 0.067 Uiso 1 1 calc R . .
C59 C 0.0475(5) -0.1790(4) 0.3630(3) 0.069(2) Uani 1 1 d . . .
C60 C 0.1254(6) -0.2001(4) 0.3525(4) 0.096(3) Uani 1 1 d . B .
C61 C 0.1808(5) -0.1466(4) 0.3338(4) 0.103(3) Uani 1 1 d . . .
H61 H 0.2346 -0.1605 0.3257 0.123 Uiso 1 1 calc R . .
C62 C 0.1541(5) -0.0710(4) 0.3272(4) 0.081(3) Uani 1 1 d . . .
N4 N 0.2025(4) -0.0085(3) 0.3063(3) 0.079(2) Uani 1 1 d . . .
O6 O -0.0020(4) -0.2368(2) 0.3784(2) 0.0767(16) Uani 1 1 d . . .
C63 C -0.0837(5) -0.2140(4) 0.3792(4) 0.084(3) Uani 1 1 d . . .
H62 H -0.1134 -0.2588 0.3905 0.125 Uiso 1 1 calc R . .
H63 H -0.0965 -0.1791 0.3410 0.125 Uiso 1 1 calc R . .
H64 H -0.0976 -0.1885 0.4065 0.125 Uiso 1 1 calc R . .
O7 O 0.1432(4) -0.2745(3) 0.3602(4) 0.126(2) Uani 1 1 d U . .
C64 C 0.2252(13) -0.3087(11) 0.3775(10) 0.110(5) Uani 0.50 1 d PU B 1
H65 H 0.2309 -0.3624 0.3819 0.165 Uiso 0.50 1 calc PR B 1
H66 H 0.2331 -0.3045 0.4139 0.165 Uiso 0.50 1 calc PR B 1
H67 H 0.2645 -0.2814 0.3480 0.165 Uiso 0.50 1 calc PR B 1
C65 C 0.2190(12) -0.2943(9) 0.3356(9) 0.093(4) Uani 0.50 1 d PU B 2
H68 H 0.2253 -0.3492 0.3439 0.140 Uiso 0.50 1 calc PR B 2
H69 H 0.2608 -0.2803 0.3520 0.140 Uiso 0.50 1 calc PR B 2
H70 H 0.2222 -0.2670 0.2942 0.140 Uiso 0.50 1 calc PR B 2
C66 C 0.2727(5) -0.0141(4) 0.2819(4) 0.096(3) Uani 1 1 d . . .
H71 H 0.2889 -0.0596 0.2750 0.116 Uiso 1 1 calc R . .
C67 C 0.3271(5) 0.0423(4) 0.2646(4) 0.081(3) Uani 1 1 d . . .
C68 C 0.3080(4) 0.1099(3) 0.2766(3) 0.067(2) Uani 1 1 d . . .
C69 C 0.3711(4) 0.1573(3) 0.2674(3) 0.0577(18) Uani 1 1 d . . .
C70 C 0.4419(4) 0.1405(4) 0.2413(3) 0.067(2) Uani 1 1 d . . .
H72 H 0.4818 0.1740 0.2341 0.080 Uiso 1 1 calc R . .
C71 C 0.4600(5) 0.0772(4) 0.2244(4) 0.078(2) Uani 1 1 d . C .
C72 C 0.4011(5) 0.0277(4) 0.2395(4) 0.091(3) Uani 1 1 d . . .
H73 H 0.4117 -0.0183 0.2325 0.109 Uiso 1 1 calc R . .
O8 O 0.2380(3) 0.1314(2) 0.2936(2) 0.0656(14) Uani 1 1 d . . .
C73 C 0.5383(5) 0.0620(5) 0.1940(4) 0.0920(15) Uani 1 1 d U . .
C74 C 0.5727(13) -0.0122(11) 0.2231(10) 0.100(5) Uani 0.501(13) 1 d PU C 2
H74 H 0.5323 -0.0484 0.2345 0.150 Uiso 0.501(13) 1 calc PR C 2
H75 H 0.5954 -0.0135 0.2572 0.150 Uiso 0.501(13) 1 calc PR C 2
H76 H 0.6143 -0.0260 0.1978 0.150 Uiso 0.501(13) 1 calc PR C 2
C75 C 0.5193(15) 0.0652(16) 0.1307(10) 0.130(4) Uani 0.501(13) 1 d PU C 2
H77 H 0.4954 0.1159 0.1090 0.195 Uiso 0.501(13) 1 calc PR C 2
H78 H 0.4827 0.0272 0.1356 0.195 Uiso 0.501(13) 1 calc PR C 2
H79 H 0.5683 0.0545 0.1099 0.195 Uiso 0.501(13) 1 calc PR C 2
C76 C 0.5881(13) 0.1273(12) 0.1688(12) 0.124(6) Uani 0.501(13) 1 d PU C 2
H80 H 0.5552 0.1736 0.1492 0.186 Uiso 0.501(13) 1 calc PR C 2
H81 H 0.6290 0.1172 0.1415 0.186 Uiso 0.501(13) 1 calc PR C 2
H82 H 0.6130 0.1340 0.1993 0.186 Uiso 0.501(13) 1 calc PR C 2
C77 C 0.5557(18) -0.0166(13) 0.1931(13) 0.147(6) Uani 0.499(13) 1 d PU C 1
H83 H 0.5538 -0.0538 0.2323 0.220 Uiso 0.499(13) 1 calc PR C 1
H84 H 0.6083 -0.0211 0.1741 0.220 Uiso 0.499(13) 1 calc PR C 1
H85 H 0.5164 -0.0264 0.1722 0.220 Uiso 0.499(13) 1 calc PR C 1
C78 C 0.5409(14) 0.1152(14) 0.1348(9) 0.111(5) Uani 0.499(13) 1 d PU C 1
H86 H 0.5283 0.1671 0.1340 0.167 Uiso 0.499(13) 1 calc PR C 1
H87 H 0.5024 0.1032 0.1145 0.167 Uiso 0.499(13) 1 calc PR C 1
H88 H 0.5938 0.1109 0.1163 0.167 Uiso 0.499(13) 1 calc PR C 1
C79 C 0.6042(12) 0.0864(15) 0.2246(12) 0.131(7) Uani 0.499(13) 1 d PU C 1
H89 H 0.6050 0.0523 0.2646 0.197 Uiso 0.499(13) 1 calc PR C 1
H90 H 0.5905 0.1388 0.2226 0.197 Uiso 0.499(13) 1 calc PR C 1
H91 H 0.6562 0.0828 0.2047 0.197 Uiso 0.499(13) 1 calc PR C 1
C80 C 0.0595(4) 0.5249(3) 0.2600(2) 0.0486(16) Uani 1 1 d . . .
C81 C 0.0796(4) 0.5206(3) 0.3143(2) 0.0492(17) Uani 1 1 d . . .
C82 C 0.0567(4) 0.5859(3) 0.3285(2) 0.0564(19) Uani 1 1 d . . .
C83 C 0.0266(5) 0.6534(3) 0.2879(3) 0.065(2) Uani 1 1 d . . .
H92 H 0.0139 0.6967 0.2983 0.077 Uiso 1 1 calc R . .
C84 C 0.0148(5) 0.6597(3) 0.2339(3) 0.065(2) Uani 1 1 d . . .
C85 C 0.0308(4) 0.5923(3) 0.2225(3) 0.0574(19) Uani 1 1 d . . .
H93 H 0.0207 0.5942 0.1859 0.069 Uiso 1 1 calc R . .
O9 O 0.1164(3) 0.4595(2) 0.34708(16) 0.0505(11) Uani 1 1 d . . .
C86 C -0.0139(7) 0.7333(4) 0.1877(3) 0.093(3) Uani 1 1 d . . .
C87 C -0.0315(8) 0.7990(4) 0.2107(4) 0.127(5) Uani 1 1 d . . .
H94 H -0.0496 0.8455 0.1800 0.191 Uiso 1 1 calc R . .
H95 H 0.0166 0.8073 0.2241 0.191 Uiso 1 1 calc R . .
H96 H -0.0725 0.7857 0.2423 0.191 Uiso 1 1 calc R . .
C88 C -0.0912(7) 0.7215(5) 0.1686(4) 0.113(4) Uani 1 1 d . . .
H97 H -0.1101 0.7685 0.1388 0.170 Uiso 1 1 calc R . .
H98 H -0.1306 0.7081 0.2013 0.170 Uiso 1 1 calc R . .
H99 H -0.0821 0.6805 0.1536 0.170 Uiso 1 1 calc R . .
C89 C 0.0497(7) 0.7547(4) 0.1377(3) 0.114(4) Uani 1 1 d . . .
H100 H 0.0318 0.8020 0.1077 0.172 Uiso 1 1 calc R . .
H101 H 0.0597 0.7140 0.1223 0.172 Uiso 1 1 calc R . .
H102 H 0.0984 0.7616 0.1511 0.172 Uiso 1 1 calc R . .
C90 C 0.0637(4) 0.5838(3) 0.3847(2) 0.0551(18) Uani 1 1 d . . .
H103 H 0.0443 0.6278 0.3928 0.066 Uiso 1 1 calc R . .
N5 N 0.0945(3) 0.5263(3) 0.4255(2) 0.0517(14) Uani 1 1 d . . .
C91 C 0.0953(4) 0.5289(3) 0.4815(2) 0.0524(18) Uani 1 1 d . . .
C92 C 0.0608(4) 0.5877(3) 0.4985(3) 0.0557(18) Uani 1 1 d . . .
H104 H 0.0335 0.6307 0.4725 0.067 Uiso 1 1 calc R . .
C93 C 0.0667(4) 0.5829(4) 0.5538(3) 0.0583(19) Uani 1 1 d . . .
C94 C 0.1078(4) 0.5185(4) 0.5914(3) 0.062(2) Uani 1 1 d . . .
C95 C 0.1410(4) 0.4599(4) 0.5750(3) 0.062(2) Uani 1 1 d . . .
H105 H 0.1679 0.4164 0.6009 0.074 Uiso 1 1 calc R . .
C96 C 0.1341(4) 0.4661(4) 0.5183(3) 0.0569(18) Uani 1 1 d . . .
O10 O 0.0361(3) 0.6359(3) 0.57534(19) 0.0667(14) Uani 1 1 d . . .
C97 C -0.0084(5) 0.6999(4) 0.5395(3) 0.069(2) Uani 1 1 d . . .
H106 H -0.0273 0.7340 0.5600 0.104 Uiso 1 1 calc R . .
H107 H -0.0536 0.6831 0.5284 0.104 Uiso 1 1 calc R . .
H108 H 0.0247 0.7268 0.5052 0.104 Uiso 1 1 calc R . .
O11 O 0.1113(3) 0.5191(3) 0.64508(19) 0.0732(15) Uani 1 1 d . . .
C98 C 0.1511(5) 0.4542(5) 0.6845(3) 0.083(3) Uani 1 1 d . . .
H109 H 0.1501 0.4608 0.7211 0.124 Uiso 1 1 calc R . .
H110 H 0.2058 0.4482 0.6695 0.124 Uiso 1 1 calc R . .
H111 H 0.1247 0.4089 0.6901 0.124 Uiso 1 1 calc R . .
N6 N 0.1673(3) 0.4119(3) 0.4946(2) 0.0545(15) Uani 1 1 d . . .
C99 C 0.2025(4) 0.3485(3) 0.5247(3) 0.0563(18) Uani 1 1 d . . .
H112 H 0.2041 0.3388 0.5641 0.068 Uiso 1 1 calc R . .
C100 C 0.2387(4) 0.2922(3) 0.5047(3) 0.0585(19) Uani 1 1 d . . .
C101 C 0.2485(4) 0.3048(3) 0.4449(3) 0.0531(17) Uani 1 1 d . . .
C102 C 0.2978(5) 0.2506(3) 0.4283(3) 0.064(2) Uani 1 1 d . . .
C103 C 0.3256(6) 0.1838(4) 0.4692(3) 0.084(3) Uani 1 1 d . . .
H113 H 0.3568 0.1471 0.4570 0.101 Uiso 1 1 calc R . .
C104 C 0.3096(6) 0.1675(4) 0.5284(3) 0.091(3) Uani 1 1 d . D .
C105 C 0.2698(5) 0.2237(4) 0.5444(3) 0.073(2) Uani 1 1 d . . .
H114 H 0.2629 0.2163 0.5838 0.088 Uiso 1 1 calc R . .
O12 O 0.2132(3) 0.3626(2) 0.40705(17) 0.0562(12) Uani 1 1 d . . .
C106 C 0.3372(8) 0.0904(5) 0.5716(4) 0.1143(16) Uani 1 1 d U . .
C107 C 0.3545(15) 0.0270(9) 0.5510(9) 0.130(3) Uani 0.573(11) 1 d PU D 1
H115 H 0.3054 0.0137 0.5424 0.195 Uiso 0.573(11) 1 calc PR D 1
H116 H 0.3789 -0.0171 0.5806 0.195 Uiso 0.573(11) 1 calc PR D 1
H117 H 0.3906 0.0422 0.5165 0.195 Uiso 0.573(11) 1 calc PR D 1
C108 C 0.4202(14) 0.0981(12) 0.5813(10) 0.139(6) Uani 0.573(11) 1 d PU D 1
H118 H 0.4201 0.1394 0.5955 0.209 Uiso 0.573(11) 1 calc PR D 1
H119 H 0.4531 0.1097 0.5452 0.209 Uiso 0.573(11) 1 calc PR D 1
H120 H 0.4414 0.0505 0.6093 0.209 Uiso 0.573(11) 1 calc PR D 1
C109 C 0.2935(13) 0.0788(10) 0.6321(6) 0.115(5) Uani 0.573(11) 1 d PU D 1
H121 H 0.2879 0.1269 0.6384 0.173 Uiso 0.573(11) 1 calc PR D 1
H122 H 0.3242 0.0404 0.6616 0.173 Uiso 0.573(11) 1 calc PR D 1
H123 H 0.2413 0.0618 0.6340 0.173 Uiso 0.573(11) 1 calc PR D 1
C110 C 0.270(2) 0.0344(13) 0.5738(12) 0.141(5) Uani 0.427(11) 1 d PU D 2
H124 H 0.2604 0.0407 0.5348 0.211 Uiso 0.427(11) 1 calc PR D 2
H125 H 0.2206 0.0478 0.5932 0.211 Uiso 0.427(11) 1 calc PR D 2
H126 H 0.2881 -0.0186 0.5947 0.211 Uiso 0.427(11) 1 calc PR D 2
C111 C 0.424(2) 0.055(2) 0.5480(15) 0.174(6) Uani 0.427(11) 1 d PU D 2
H127 H 0.4206 0.0573 0.5092 0.261 Uiso 0.427(11) 1 calc PR D 2
H128 H 0.4360 0.0027 0.5733 0.261 Uiso 0.427(11) 1 calc PR D 2
H129 H 0.4661 0.0860 0.5478 0.261 Uiso 0.427(11) 1 calc PR D 2
C112 C 0.354(2) 0.0842(18) 0.6257(13) 0.137(7) Uani 0.427(11) 1 d PU D 2
H130 H 0.3711 0.0312 0.6478 0.205 Uiso 0.427(11) 1 calc PR D 2
H131 H 0.3069 0.1005 0.6454 0.205 Uiso 0.427(11) 1 calc PR D 2
H132 H 0.3963 0.1164 0.6220 0.205 Uiso 0.427(11) 1 calc PR D 2
O13 O 0.1432(5) 0.2468(4) 0.3766(3) 0.068(2) Uani 0.65 1 d PD E 1
H133 H 0.137(4) 0.225(4) 0.354(2) 0.101 Uiso 0.65 1 d PD F 1
H134 H 0.169(5) 0.284(3) 0.357(3) 0.101 Uiso 0.65 1 d PD G 1
O14 O 0.2424(8) 0.2731(7) 0.1893(5) 0.060(4) Uani 0.35 1 d PD H 3
H135 H 0.247(9) 0.3209(17) 0.173(4) 0.090 Uiso 0.35 1 d PD I 3
H136 H 0.260(8) 0.261(5) 0.221(3) 0.090 Uiso 0.35 1 d PD J 3
S1 S 0.3285(4) 0.5944(3) 0.2285(3) 0.0970(15) Uani 0.40 1 d PDU K 1
O15 O 0.3231(15) 0.6715(8) 0.2286(11) 0.158(5) Uani 0.40 1 d PDU K 1
C113 C 0.2807(19) 0.548(2) 0.2992(10) 0.122(11) Uani 0.40 1 d PDU K 1
H137 H 0.3173 0.5400 0.3281 0.184 Uiso 0.40 1 calc PR K 1
H138 H 0.2652 0.4985 0.3023 0.184 Uiso 0.40 1 calc PR K 1
H139 H 0.2339 0.5796 0.3054 0.184 Uiso 0.40 1 calc PR K 1
C114 C 0.2559(17) 0.6029(19) 0.1790(14) 0.139(8) Uani 0.40 1 d PDU K 1
H140 H 0.2782 0.6272 0.1397 0.209 Uiso 0.40 1 calc PR K 1
H141 H 0.2088 0.6337 0.1862 0.209 Uiso 0.40 1 calc PR K 1
H142 H 0.2416 0.5522 0.1845 0.209 Uiso 0.40 1 calc PR K 1
S2 S 0.2325(5) 0.6246(3) 0.2343(4) 0.0993(17) Uani 0.35 1 d PDU L 2
O16 O 0.2745(15) 0.6952(10) 0.2149(11) 0.143(7) Uani 0.35 1 d PDU L 2
C115 C 0.3056(18) 0.5583(18) 0.2801(12) 0.097(6) Uani 0.35 1 d PDU L 2
H143 H 0.3066 0.5701 0.3144 0.145 Uiso 0.35 1 calc PR L 2
H144 H 0.3577 0.5633 0.2592 0.145 Uiso 0.35 1 calc PR L 2
H145 H 0.2914 0.5062 0.2911 0.145 Uiso 0.35 1 calc PR L 2
C116 C 0.261(2) 0.5803(18) 0.1819(13) 0.094(7) Uani 0.35 1 d PDU L 2
H146 H 0.2306 0.6057 0.1486 0.140 Uiso 0.35 1 calc PR L 2
H147 H 0.2515 0.5265 0.1988 0.140 Uiso 0.35 1 calc PR L 2
H148 H 0.3175 0.5849 0.1699 0.140 Uiso 0.35 1 calc PR L 2
S3 S -0.2708(3) 0.7289(2) 0.2880(2) 0.1056(11) Uani 0.65 1 d PDU M 1
O17 O -0.2252(6) 0.7254(5) 0.3339(4) 0.106(2) Uani 0.65 1 d PDU M 1
C117 C -0.3759(7) 0.7341(12) 0.3225(8) 0.184(4) Uani 0.65 1 d PDU M 1
H149 H -0.3863 0.6845 0.3518 0.277 Uiso 0.65 1 calc PR M 1
H150 H -0.4134 0.7478 0.2932 0.277 Uiso 0.65 1 calc PR M 1
H151 H -0.3816 0.7726 0.3399 0.277 Uiso 0.65 1 calc PR M 1
C118 C -0.2797(14) 0.8247(10) 0.2412(10) 0.194(8) Uani 0.65 1 d PDU M 1
H152 H -0.2302 0.8371 0.2175 0.290 Uiso 0.65 1 calc PR M 1
H153 H -0.2913 0.8576 0.2635 0.290 Uiso 0.65 1 calc PR M 1
H154 H -0.3225 0.8325 0.2167 0.290 Uiso 0.65 1 calc PR M 1
S4 S -0.2856(10) 0.7814(11) 0.2960(7) 0.118(3) Uani 0.15 1 d PDU N 2
O18 O -0.2252(6) 0.7254(5) 0.3339(4) 0.106(2) Uani 0.15 1 d PDU N 2
C119 C -0.3759(7) 0.7341(12) 0.3225(8) 0.184(4) Uani 0.15 1 d PDU N 2
H155 H -0.3924 0.7340 0.3608 0.277 Uiso 0.15 1 calc PR N 2
H156 H -0.3666 0.6816 0.3239 0.277 Uiso 0.15 1 calc PR N 2
H157 H -0.4172 0.7611 0.2969 0.277 Uiso 0.15 1 calc PR N 2
C120 C -0.2755(18) 0.771(3) 0.2271(8) 0.114(4) Uani 0.15 1 d PDU N 2
H158 H -0.2280 0.7932 0.2051 0.171 Uiso 0.15 1 calc PR N 2
H159 H -0.3217 0.7961 0.2062 0.171 Uiso 0.15 1 calc PR N 2
H160 H -0.2713 0.7164 0.2330 0.171 Uiso 0.15 1 calc PR N 2
S5 S -0.15305(18) 0.43484(18) 0.15135(11) 0.0727(7) Uani 0.70 1 d PDU O 1
O19 O -0.2374(4) 0.4651(4) 0.1394(3) 0.0894(16) Uani 0.70 1 d PDU O 1
C121 C -0.1530(10) 0.3393(7) 0.1947(7) 0.074(4) Uani 0.70 1 d PDU O 1
H161 H -0.1646 0.3101 0.1724 0.111 Uiso 0.70 1 calc PR O 1
H162 H -0.1933 0.3331 0.2266 0.111 Uiso 0.70 1 calc PR O 1
H163 H -0.1012 0.3210 0.2095 0.111 Uiso 0.70 1 calc PR O 1
C122 C -0.1333(7) 0.4720(7) 0.2019(4) 0.079(2) Uani 0.70 1 d PDU O 1
H164 H -0.1297 0.5269 0.1834 0.118 Uiso 0.70 1 calc PR O 1
H165 H -0.0834 0.4478 0.2180 0.118 Uiso 0.70 1 calc PR O 1
H166 H -0.1759 0.4620 0.2326 0.118 Uiso 0.70 1 calc PR O 1
S6 S -0.1941(11) 0.4415(13) 0.1921(7) 0.085(3) Uani 0.10 1 d PDU P 2
O20 O -0.2374(4) 0.4651(4) 0.1394(3) 0.0894(16) Uani 0.10 1 d PDU P 2
C123 C -0.136(3) 0.3514(17) 0.198(3) 0.096(10) Uani 0.10 1 d PDU P 2
H167 H -0.1709 0.3118 0.2048 0.145 Uiso 0.10 1 calc PR P 2
H168 H -0.1026 0.3364 0.2305 0.145 Uiso 0.10 1 calc PR P 2
H169 H -0.1019 0.3581 0.1630 0.145 Uiso 0.10 1 calc PR P 2
C124 C -0.109(2) 0.497(2) 0.176(2) 0.103(9) Uani 0.10 1 d PDU P 2
H170 H -0.1273 0.5497 0.1728 0.155 Uiso 0.10 1 calc PR P 2
H171 H -0.0808 0.4975 0.1404 0.155 Uiso 0.10 1 calc PR P 2
H172 H -0.0742 0.4751 0.2073 0.155 Uiso 0.10 1 calc PR P 2
S7 S 0.1268(4) 0.1137(2) 0.50775(16) 0.1211(11) Uani 0.65 1 d PDU Q 1
O21 O 0.1358(7) 0.0571(5) 0.5660(4) 0.112(2) Uani 0.65 1 d PDU Q 1
C125 C 0.1681(15) 0.0704(12) 0.4571(8) 0.164(4) Uani 0.65 1 d PDU Q 1
H173 H 0.2257 0.0661 0.4560 0.245 Uiso 0.65 1 calc PR Q 1
H174 H 0.1514 0.1019 0.4191 0.245 Uiso 0.65 1 calc PR Q 1
H175 H 0.1497 0.0197 0.4687 0.245 Uiso 0.65 1 calc PR Q 1
C126 C 0.0317(11) 0.1056(15) 0.4898(11) 0.161(6) Uani 0.65 1 d PDU Q 1
H176 H -0.0089 0.1257 0.5123 0.241 Uiso 0.65 1 calc PR Q 1
H177 H 0.0250 0.0521 0.4981 0.241 Uiso 0.65 1 calc PR Q 1
H178 H 0.0268 0.1347 0.4490 0.241 Uiso 0.65 1 calc PR Q 1
Cl1 Cl 0.3016(10) 0.5412(7) 0.3031(5) 0.107(3) Uani 0.25 1 d PDU R 3
Cl2 Cl 0.2378(13) 0.6035(9) 0.1880(7) 0.136(6) Uani 0.25 1 d PDU R 3
C127 C 0.2547(17) 0.5231(13) 0.2511(10) 0.099(7) Uani 0.25 1 d PDU R 3
H179 H 0.2876 0.4833 0.2405 0.119 Uiso 0.25 1 calc PR R 3
H180 H 0.2035 0.5028 0.2686 0.119 Uiso 0.25 1 calc PR R 3
Cl3 Cl -0.2211(19) 0.702(2) 0.3316(17) 0.104(7) Uani 0.08 1 d PDU S 3
Cl4 Cl -0.3720(15) 0.762(2) 0.2788(15) 0.107(9) Uani 0.08 1 d PDU S 3
C128 C -0.2671(19) 0.755(8) 0.267(2) 0.088(4) Uani 0.08 1 d PDU S 3
H181 H -0.2507 0.7308 0.2391 0.105 Uiso 0.08 1 calc PR S 3
H182 H -0.2492 0.8072 0.2513 0.105 Uiso 0.08 1 calc PR S 3
Cl5 Cl -0.3143(10) 0.7050(8) 0.3180(7) 0.058(3) Uani 0.12 1 d PDU T 4
Cl6 Cl -0.244(2) 0.8338(17) 0.2225(15) 0.174(10) Uani 0.12 1 d PDU T 4
C129 C -0.327(2) 0.8020(17) 0.272(2) 0.075(11) Uani 0.12 1 d PDU T 4
H183 H -0.3378 0.8339 0.2958 0.090 Uiso 0.12 1 calc PR T 4
H184 H -0.3739 0.8093 0.2506 0.090 Uiso 0.12 1 calc PR T 4
Cl7 Cl -0.1868(5) 0.5120(5) 0.1674(3) 0.0633(19) Uani 0.20 1 d PDU U 3
Cl8 Cl -0.1422(10) 0.3548(6) 0.1763(8) 0.081(4) Uani 0.20 1 d PDU U 3
C130 C -0.1087(13) 0.4372(11) 0.1816(15) 0.051(4) Uani 0.20 1 d PDU U 3
H185 H -0.0628 0.4540 0.1538 0.061 Uiso 0.20 1 calc PR U 3
H186 H -0.0921 0.4246 0.2204 0.061 Uiso 0.20 1 calc PR U 3
Cl9 Cl 0.0561(5) 0.1028(5) 0.5016(4) 0.114(2) Uani 0.30 1 d PDU V 2
Cl10 Cl 0.1638(7) 0.0121(4) 0.4536(3) 0.124(3) Uani 0.30 1 d PDU V 2
C131 C 0.1362(15) 0.1091(11) 0.4492(11) 0.091(6) Uani 0.30 1 d PDU V 2
H187 H 0.1807 0.1309 0.4574 0.110 Uiso 0.30 1 calc PR V 2
H188 H 0.1200 0.1414 0.4107 0.110 Uiso 0.30 1 calc PR V 2
Cl11 Cl 0.0561(5) 0.1028(5) 0.5016(4) 0.114(2) Uani 0.05 1 d PDU W 3
Cl12 Cl 0.2250(13) 0.062(2) 0.472(2) 0.092(9) Uani 0.05 1 d PDU W 3
C132 C 0.126(2) 0.036(4) 0.483(6) 0.109(5) Uani 0.05 1 d PDU W 3
H189 H 0.1228 -0.0144 0.5136 0.131 Uiso 0.05 1 calc PR W 3
H190 H 0.1109 0.0322 0.4475 0.131 Uiso 0.05 1 calc PR W 3
Cl13 Cl 0.2622(6) 0.1553(5) 0.1119(6) 0.155(4) Uani 0.33 1 d PDU X 1
Cl14 Cl 0.1015(3) 0.1517(3) 0.1675(2) 0.1405(14) Uani 0.33 1 d PDU X 1
C133 C 0.1828(10) 0.2048(11) 0.1336(12) 0.100(5) Uani 0.33 1 d PDU X 1
H191 H 0.1651 0.2483 0.0998 0.120 Uiso 0.33 1 calc PR X 1
H192 H 0.2001 0.2257 0.1601 0.120 Uiso 0.33 1 calc PR X 1
Cl15 Cl 0.2349(5) 0.2034(7) 0.0847(4) 0.140(4) Uani 0.33 1 d PDU Y 2
Cl16 Cl 0.1015(3) 0.1517(3) 0.1675(2) 0.1405(14) Uani 0.33 1 d PDU Y 2
C134 C 0.1959(14) 0.185(2) 0.1560(10) 0.143(4) Uani 0.33 1 d PDU Y 2
H193 H 0.2316 0.1473 0.1825 0.171 Uiso 0.33 1 calc PR Y 2
H194 H 0.1922 0.2328 0.1640 0.171 Uiso 0.33 1 calc PR Y 2
Cl17 Cl 0.4038(6) 0.0023(5) 0.4165(5) 0.227(4) Uani 0.50 1 d PDU Z 1
Cl18 Cl 0.3574(6) -0.1328(4) 0.4092(3) 0.178(3) Uani 0.50 1 d PDU Z 1
C135 C 0.3270(13) -0.0447(11) 0.4185(10) 0.171(6) Uani 0.50 1 d PDU Z 1
H195 H 0.2929 -0.0127 0.3880 0.205 Uiso 0.50 1 calc PR Z 1
H196 H 0.2957 -0.0547 0.4556 0.205 Uiso 0.50 1 calc PR Z 1
Cl19 Cl 0.4147(5) -0.2078(5) 0.2853(4) 0.257(2) Uani 0.45 1 d PDU A 1
Cl20 Cl 0.4988(9) -0.2001(6) 0.1808(5) 0.228(3) Uani 0.45 1 d PDU A 1
C136 C 0.4153(19) -0.234(2) 0.2250(12) 0.274(6) Uani 0.45 1 d PDU A 1
H197 H 0.4169 -0.2895 0.2370 0.329 Uiso 0.45 1 calc PR A 1
H198 H 0.3673 -0.2107 0.2047 0.329 Uiso 0.45 1 calc PR A 1
Cl21 Cl 0.4147(5) -0.2078(5) 0.2853(4) 0.257(2) Uani 0.15 1 d PDU B 2
Cl22 Cl 0.4746(15) -0.2367(17) 0.1792(9) 0.202(7) Uani 0.15 1 d PDU B 2
C137 C 0.413(4) -0.265(3) 0.2439(19) 0.219(9) Uani 0.15 1 d PDU B 2
H199 H 0.4298 -0.3180 0.2672 0.263 Uiso 0.15 1 calc PR B 2
H200 H 0.3584 -0.2632 0.2347 0.263 Uiso 0.15 1 calc PR B 2
Cl23 Cl 0.4147(5) -0.2078(5) 0.2853(4) 0.257(2) Uani 0.15 1 d PDU C 3
Cl24 Cl 0.4133(16) -0.1441(14) 0.3747(8) 0.212(4) Uani 0.15 1 d PDU C 3
C138 C 0.360(3) -0.192(4) 0.345(2) 0.244(12) Uani 0.15 1 d PDU C 3
H201 H 0.3095 -0.1617 0.3328 0.293 Uiso 0.15 1 calc PR C 3
H202 H 0.3467 -0.2416 0.3746 0.293 Uiso 0.15 1 calc PR C 3
Cl25 Cl 0.3019(14) -0.084(3) 0.159(2) 0.344(17) Uani 0.15 1 d PDU D 4
Cl26 Cl 0.1292(14) -0.0677(15) 0.1891(11) 0.171(6) Uani 0.15 1 d PDU D 4
C139 C 0.2064(17) -0.101(4) 0.148(3) 0.135(11) Uani 0.15 1 d PDU D 4
H203 H 0.2040 -0.1559 0.1585 0.162 Uiso 0.15 1 calc PR D 4
H204 H 0.1975 -0.0752 0.1074 0.162 Uiso 0.15 1 calc PR D 4
Cl27 Cl 0.1938(16) -0.1243(19) 0.1837(14) 0.133(8) Uani 0.10 1 d PDU E 5
Cl28 Cl 0.3643(18) -0.155(3) 0.209(2) 0.222(12) Uani 0.10 1 d PDU E 5
C140 C 0.293(2) -0.106(9) 0.158(3) 0.164(14) Uani 0.10 1 d PDU E 5
H205 H 0.2979 -0.0509 0.1451 0.197 Uiso 0.10 1 calc PR E 5
H206 H 0.3062 -0.1207 0.1240 0.197 Uiso 0.10 1 calc PR E 5
Cl29 Cl 0.1101(18) -0.039(2) 0.120(2) 0.322(12) Uani 0.15 1 d PDU F 6
C141 C 0.206(4) -0.026(3) 0.134(5) 0.338(13) Uani 0.15 1 d PDU F 6
H207 H 0.2390 -0.0077 0.0980 0.405 Uiso 0.15 1 calc PR F 6
H208 H 0.2014 0.0129 0.1518 0.405 Uiso 0.15 1 calc PR F 6
Cl30 Cl 0.253(2) -0.1119(17) 0.1812(16) 0.261(13) Uani 0.15 1 d PDU F 6
Cl31 Cl 0.6002(4) 0.1541(3) 0.3229(2) 0.1349(18) Uani 0.50 1 d PDU G 1
Cl32 Cl 0.5319(5) 0.1488(7) 0.4306(4) 0.208(4) Uani 0.50 1 d PDU G 1
C142 C 0.5301(17) 0.2025(13) 0.3590(8) 0.194(8) Uani 0.50 1 d PDU G 1
H209 H 0.5450 0.2543 0.3510 0.233 Uiso 0.50 1 calc PR G 1
H210 H 0.4768 0.2065 0.3464 0.233 Uiso 0.50 1 calc PR G 1
Cl33 Cl 0.5235(4) 0.2663(4) 0.4258(3) 0.1019(17) Uani 0.35 1 d PDU H 2
Cl34 Cl 0.5259(12) 0.1341(7) 0.3921(10) 0.289(8) Uani 0.35 1 d PDU H 2
C143 C 0.532(2) 0.2282(12) 0.3747(10) 0.126(5) Uani 0.35 1 d PDU H 2
H211 H 0.4904 0.2552 0.3484 0.151 Uiso 0.35 1 calc PR H 2
H212 H 0.5830 0.2408 0.3526 0.151 Uiso 0.35 1 calc PR H 2
Cl35 Cl 0.5131(11) 0.3500(9) 0.4358(5) 0.182(5) Uani 0.25 1 d PDU I 3
Cl36 Cl 0.4867(19) 0.3100(16) 0.5593(7) 0.292(9) Uani 0.25 1 d PDU I 3
C144 C 0.454(2) 0.304(2) 0.4973(9) 0.136(10) Uani 0.25 1 d PDU I 3
H213 H 0.4543 0.2503 0.5023 0.163 Uiso 0.25 1 calc PR I 3
H214 H 0.3995 0.3275 0.4926 0.163 Uiso 0.25 1 calc PR I 3
Cl37 Cl 0.531(3) 0.273(3) 0.525(2) 0.245(9) Uani 0.10 1 d PDU J 4
Cl38 Cl 0.425(2) 0.3996(19) 0.4548(17) 0.174(11) Uani 0.10 1 d PDU J 4
C145 C 0.476(7) 0.310(4) 0.463(4) 0.199(17) Uani 0.10 1 d PDU J 4
H215 H 0.5125 0.3144 0.4290 0.239 Uiso 0.10 1 calc PR J 4
H216 H 0.4379 0.2732 0.4666 0.239 Uiso 0.10 1 calc PR J 4
Cl39 Cl 0.3892(5) 0.2956(5) -0.0570(4) 0.131(2) Uani 0.40 1 d PDU K 1
Cl40 Cl 0.2385(5) 0.2916(6) -0.1004(5) 0.215(3) Uani 0.40 1 d PDU K 1
C146 C 0.2927(11) 0.3345(13) -0.0677(10) 0.122(5) Uani 0.40 1 d PDU K 1
H217 H 0.2935 0.3892 -0.0915 0.146 Uiso 0.40 1 calc PR K 1
H218 H 0.2650 0.3307 -0.0302 0.146 Uiso 0.40 1 calc PR K 1
Cl41 Cl 0.3507(14) 0.3597(17) -0.0601(13) 0.126(6) Uani 0.10 1 d PDU L 2
Cl42 Cl 0.2385(5) 0.2916(6) -0.1004(5) 0.215(3) Uani 0.10 1 d PDU L 2
C147 C 0.293(4) 0.282(3) -0.0417(18) 0.161(12) Uani 0.10 1 d PDU L 2
H219 H 0.2560 0.2791 -0.0081 0.193 Uiso 0.10 1 calc PR L 2
H220 H 0.3274 0.2336 -0.0318 0.193 Uiso 0.10 1 calc PR L 2
C148 C 0.4084(12) 0.1723(10) -0.0280(10) 0.167(3) Uani 0.50 1 d PDU M 3
H221 H 0.3839 0.1626 0.0112 0.200 Uiso 0.50 1 calc PR M 3
H222 H 0.4606 0.1433 -0.0251 0.200 Uiso 0.50 1 calc PR M 3
C149 C 0.3552(13) 0.1434(11) -0.0611(13) 0.212(6) Uani 0.50 1 d PDU M 3
H223 H 0.3802 0.1508 -0.0998 0.254 Uiso 0.50 1 calc PR M 3
H224 H 0.3490 0.0886 -0.0406 0.254 Uiso 0.50 1 calc PR M 3
C150 C 0.2730(12) 0.1894(11) -0.0653(12) 0.189(6) Uani 0.50 1 d PDU M 3
H225 H 0.2411 0.1759 -0.0895 0.227 Uiso 0.50 1 calc PR M 3
H226 H 0.2450 0.1762 -0.0268 0.227 Uiso 0.50 1 calc PR M 3
C151 C 0.2826(13) 0.2751(11) -0.0909(13) 0.194(4) Uani 0.50 1 d PDU M 3
H227 H 0.3078 0.2882 -0.1302 0.232 Uiso 0.50 1 calc PR M 3
H228 H 0.2298 0.3031 -0.0932 0.232 Uiso 0.50 1 calc PR M 3
C152 C 0.3312(13) 0.3005(10) -0.0567(12) 0.147(5) Uani 0.50 1 d PDU M 3
H229 H 0.3074 0.2875 -0.0170 0.177 Uiso 0.50 1 calc PR M 3
H230 H 0.3346 0.3561 -0.0740 0.177 Uiso 0.50 1 calc PR M 3
C153 C 0.4187(11) 0.2558(11) -0.0575(13) 0.161(7) Uani 0.50 1 d PDU M 3
H231 H 0.4414 0.2667 -0.0972 0.193 Uiso 0.50 1 calc PR M 3
H232 H 0.4544 0.2720 -0.0371 0.193 Uiso 0.50 1 calc PR M 3
C154 C 0.3559(16) 0.4348(11) 0.5511(7) 0.215(5) Uani 0.60 1 d PDU N 1
H233 H 0.3790 0.4052 0.5878 0.258 Uiso 0.60 1 calc PR N 1
H234 H 0.3011 0.4215 0.5547 0.258 Uiso 0.60 1 calc PR N 1
C155 C 0.3554(16) 0.5200(11) 0.5394(8) 0.210(4) Uani 0.60 1 d PDU N 1
H235 H 0.4100 0.5335 0.5365 0.252 Uiso 0.60 1 calc PR N 1
H236 H 0.3255 0.5317 0.5714 0.252 Uiso 0.60 1 calc PR N 1
C156 C 0.3167(15) 0.5678(11) 0.4826(9) 0.214(6) Uani 0.60 1 d PDU N 1
H237 H 0.2615 0.5559 0.4854 0.257 Uiso 0.60 1 calc PR N 1
H238 H 0.3171 0.6227 0.4746 0.257 Uiso 0.60 1 calc PR N 1
C157 C 0.366(2) 0.5467(11) 0.4345(8) 0.229(9) Uani 0.60 1 d PDU N 1
H239 H 0.3411 0.5743 0.3981 0.275 Uiso 0.60 1 calc PR N 1
H240 H 0.4193 0.5633 0.4299 0.275 Uiso 0.60 1 calc PR N 1
C158 C 0.3719(15) 0.4621(11) 0.4463(8) 0.188(5) Uani 0.60 1 d PDU N 1
H241 H 0.4071 0.4519 0.4156 0.226 Uiso 0.60 1 calc PR N 1
H242 H 0.3191 0.4472 0.4448 0.226 Uiso 0.60 1 calc PR N 1
C159 C 0.4030(14) 0.4128(11) 0.5038(10) 0.213(6) Uani 0.60 1 d PDU N 1
H243 H 0.3983 0.3586 0.5112 0.255 Uiso 0.60 1 calc PR N 1
H244 H 0.4593 0.4199 0.5031 0.255 Uiso 0.60 1 calc PR N 1
C160 C 0.353(2) 0.4892(11) 0.5127(10) 0.170(6) Uani 0.40 1 d PDU O 2
H245 H 0.4083 0.4706 0.5192 0.204 Uiso 0.40 1 calc PR O 2
H246 H 0.3199 0.4456 0.5306 0.204 Uiso 0.40 1 calc PR O 2
C161 C 0.326(2) 0.5518(16) 0.5393(10) 0.226(4) Uani 0.40 1 d PDU O 2
H247 H 0.2708 0.5720 0.5310 0.271 Uiso 0.40 1 calc PR O 2
H248 H 0.3281 0.5294 0.5812 0.271 Uiso 0.40 1 calc PR O 2
C162 C 0.381(2) 0.6169(15) 0.5130(11) 0.236(8) Uani 0.40 1 d PDU O 2
H249 H 0.4367 0.5963 0.5190 0.284 Uiso 0.40 1 calc PR O 2
H250 H 0.3682 0.6548 0.5314 0.284 Uiso 0.40 1 calc PR O 2
C163 C 0.370(3) 0.6550(12) 0.4478(12) 0.255(8) Uani 0.40 1 d PDU O 2
H251 H 0.3150 0.6754 0.4418 0.306 Uiso 0.40 1 calc PR O 2
H252 H 0.4044 0.6975 0.4300 0.306 Uiso 0.40 1 calc PR O 2
C164 C 0.393(2) 0.5948(16) 0.4201(10) 0.201(5) Uani 0.40 1 d PDU O 2
H253 H 0.4493 0.5769 0.4243 0.241 Uiso 0.40 1 calc PR O 2
H254 H 0.3854 0.6182 0.3788 0.241 Uiso 0.40 1 calc PR O 2
C165 C 0.342(3) 0.5260(17) 0.4480(11) 0.205(10) Uani 0.40 1 d PDU O 2
H255 H 0.2862 0.5432 0.4419 0.247 Uiso 0.40 1 calc PR O 2
H256 H 0.3586 0.4881 0.4299 0.247 Uiso 0.40 1 calc PR O 2
C166 C -0.1788(13) 0.0654(10) 0.2669(8) 0.126(3) Uani 0.50 1 d PDU P 1
H257 H -0.2348 0.0670 0.2817 0.152 Uiso 0.50 1 calc PR P 1
H258 H -0.1464 0.0445 0.3000 0.152 Uiso 0.50 1 calc PR P 1
C167 C -0.1655(12) 0.0130(10) 0.2330(10) 0.145(4) Uani 0.50 1 d PDU P 1
H259 H -0.2044 0.0292 0.2039 0.175 Uiso 0.50 1 calc PR P 1
H260 H -0.1750 -0.0393 0.2592 0.175 Uiso 0.50 1 calc PR P 1
C168 C -0.0829(14) 0.0126(9) 0.2033(10) 0.146(6) Uani 0.50 1 d PDU P 1
H261 H -0.0807 -0.0162 0.1777 0.175 Uiso 0.50 1 calc PR P 1
H262 H -0.0448 -0.0137 0.2324 0.175 Uiso 0.50 1 calc PR P 1
C169 C -0.0589(13) 0.0926(9) 0.1685(9) 0.136(4) Uani 0.50 1 d PDU P 1
H263 H -0.0026 0.0894 0.1548 0.163 Uiso 0.50 1 calc PR P 1
H264 H -0.0898 0.1148 0.1346 0.163 Uiso 0.50 1 calc PR P 1
C170 C -0.0716(12) 0.1444(10) 0.2019(9) 0.139(5) Uani 0.50 1 d PDU P 1
H265 H -0.0608 0.1966 0.1760 0.167 Uiso 0.50 1 calc PR P 1
H266 H -0.0338 0.1274 0.2318 0.167 Uiso 0.50 1 calc PR P 1
C171 C -0.1579(12) 0.1457(9) 0.2308(9) 0.123(5) Uani 0.50 1 d PDU P 1
H267 H -0.1622 0.1764 0.2552 0.148 Uiso 0.50 1 calc PR P 1
H268 H -0.1954 0.1696 0.2010 0.148 Uiso 0.50 1 calc PR P 1
C172 C -0.072(2) 0.015(2) 0.2331(13) 0.165(3) Uani 0.25 1 d PDU Q 2
H269 H -0.0504 -0.0383 0.2430 0.198 Uiso 0.25 1 calc PR Q 2
H270 H -0.0353 0.0427 0.2438 0.198 Uiso 0.25 1 calc PR Q 2
C173 C -0.082(2) 0.052(2) 0.1680(12) 0.178(5) Uani 0.25 1 d PDU Q 2
H271 H -0.0300 0.0492 0.1465 0.213 Uiso 0.25 1 calc PR Q 2
H272 H -0.1183 0.0244 0.1572 0.213 Uiso 0.25 1 calc PR Q 2
C174 C -0.114(2) 0.136(2) 0.1530(13) 0.173(5) Uani 0.25 1 d PDU Q 2
H273 H -0.0752 0.1642 0.1613 0.208 Uiso 0.25 1 calc PR Q 2
H274 H -0.1214 0.1593 0.1117 0.208 Uiso 0.25 1 calc PR Q 2
C175 C -0.192(2) 0.143(2) 0.1871(14) 0.167(7) Uani 0.25 1 d PDU Q 2
H275 H -0.2328 0.1209 0.1747 0.200 Uiso 0.25 1 calc PR Q 2
H276 H -0.2091 0.1973 0.1786 0.200 Uiso 0.25 1 calc PR Q 2
C176 C -0.187(2) 0.102(2) 0.2516(13) 0.159(9) Uani 0.25 1 d PDU Q 2
H277 H -0.2400 0.1040 0.2716 0.191 Uiso 0.25 1 calc PR Q 2
H278 H -0.1526 0.1291 0.2653 0.191 Uiso 0.25 1 calc PR Q 2
C177 C -0.153(2) 0.0186(19) 0.2658(13) 0.163(11) Uani 0.25 1 d PDU Q 2
H279 H -0.1478 -0.0061 0.3074 0.195 Uiso 0.25 1 calc PR Q 2
H280 H -0.1898 -0.0092 0.2552 0.195 Uiso 0.25 1 calc PR Q 2
C178 C -0.147(3) 0.0521(15) 0.2674(9) 0.129(6) Uani 0.25 1 d PDU R 3
H281 H -0.1259 0.0328 0.3054 0.155 Uiso 0.25 1 calc PR R 3
H282 H -0.2051 0.0573 0.2732 0.155 Uiso 0.25 1 calc PR R 3
C179 C -0.122(2) -0.0052(12) 0.2386(11) 0.119(6) Uani 0.25 1 d PDU R 3
H283 H -0.1468 -0.0530 0.2607 0.143 Uiso 0.25 1 calc PR R 3
H284 H -0.0643 -0.0166 0.2383 0.143 Uiso 0.25 1 calc PR R 3
C180 C -0.146(2) 0.0249(14) 0.1770(11) 0.124(6) Uani 0.25 1 d PDU R 3
H285 H -0.1248 -0.0117 0.1586 0.149 Uiso 0.25 1 calc PR R 3
H286 H -0.2042 0.0292 0.1776 0.149 Uiso 0.25 1 calc PR R 3
C181 C -0.116(3) 0.1023(14) 0.1419(9) 0.130(9) Uani 0.25 1 d PDU R 3
H287 H -0.1373 0.1217 0.1040 0.156 Uiso 0.25 1 calc PR R 3
H288 H -0.0579 0.0963 0.1360 0.156 Uiso 0.25 1 calc PR R 3
C182 C -0.139(3) 0.1602(12) 0.1707(11) 0.121(7) Uani 0.25 1 d PDU R 3
H289 H -0.1970 0.1736 0.1699 0.146 Uiso 0.25 1 calc PR R 3
H290 H -0.1129 0.2070 0.1489 0.146 Uiso 0.25 1 calc PR R 3
C183 C -0.118(3) 0.1301(15) 0.2326(12) 0.131(9) Uani 0.25 1 d PDU R 3
H291 H -0.0599 0.1268 0.2330 0.157 Uiso 0.25 1 calc PR R 3
H292 H -0.1409 0.1665 0.2509 0.157 Uiso 0.25 1 calc PR R 3
C184 C -0.3311(15) 0.2710(12) -0.0401(12) 0.254(3) Uani 0.60 1 d PDU S 1
H293 H -0.3786 0.2856 -0.0190 0.305 Uiso 0.60 1 calc PR S 1
H294 H -0.3376 0.2974 -0.0814 0.305 Uiso 0.60 1 calc PR S 1
C185 C -0.3264(17) 0.1851(13) -0.0260(15) 0.279(4) Uani 0.60 1 d PDU S 1
H295 H -0.3805 0.1689 -0.0159 0.335 Uiso 0.60 1 calc PR S 1
H296 H -0.3062 0.1754 -0.0610 0.335 Uiso 0.60 1 calc PR S 1
C186 C -0.2775(16) 0.1365(10) 0.0202(12) 0.254(6) Uani 0.60 1 d PDU S 1
H297 H -0.2555 0.0918 0.0106 0.305 Uiso 0.60 1 calc PR S 1
H298 H -0.3131 0.1175 0.0553 0.305 Uiso 0.60 1 calc PR S 1
C187 C -0.2110(17) 0.1675(13) 0.0346(15) 0.318(10) Uani 0.60 1 d PDU S 1
H299 H -0.1655 0.1695 0.0063 0.382 Uiso 0.60 1 calc PR S 1
H300 H -0.1945 0.1337 0.0727 0.382 Uiso 0.60 1 calc PR S 1
C188 C -0.2369(19) 0.2505(15) 0.0348(12) 0.301(6) Uani 0.60 1 d PDU S 1
H301 H -0.2825 0.2495 0.0628 0.361 Uiso 0.60 1 calc PR S 1
H302 H -0.1930 0.2713 0.0447 0.361 Uiso 0.60 1 calc PR S 1
C189 C -0.2589(16) 0.2984(10) -0.0255(11) 0.229(7) Uani 0.60 1 d PDU S 1
H303 H -0.2137 0.2956 -0.0531 0.275 Uiso 0.60 1 calc PR S 1
H304 H -0.2703 0.3521 -0.0291 0.275 Uiso 0.60 1 calc PR S 1
C190 C -0.2500(16) 0.222(2) -0.0634(12) 0.251(4) Uani 0.40 1 d PDU T 2
H305 H -0.2451 0.1669 -0.0540 0.301 Uiso 0.40 1 calc PR T 2
H306 H -0.2254 0.2465 -0.1025 0.301 Uiso 0.40 1 calc PR T 2
C191 C -0.3388(16) 0.251(2) -0.0619(11) 0.250(9) Uani 0.40 1 d PDU T 2
H307 H -0.3657 0.2357 -0.0877 0.300 Uiso 0.40 1 calc PR T 2
H308 H -0.3446 0.3072 -0.0750 0.300 Uiso 0.40 1 calc PR T 2
C192 C -0.3767(14) 0.216(2) 0.0005(13) 0.270(5) Uani 0.40 1 d PDU T 2
H309 H -0.4328 0.2356 0.0023 0.323 Uiso 0.40 1 calc PR T 2
H310 H -0.3741 0.1602 0.0127 0.323 Uiso 0.40 1 calc PR T 2
C193 C -0.3317(17) 0.238(2) 0.0405(12) 0.233(9) Uani 0.40 1 d PDU T 2
H311 H -0.3359 0.2941 0.0286 0.280 Uiso 0.40 1 calc PR T 2
H312 H -0.3561 0.2168 0.0799 0.280 Uiso 0.40 1 calc PR T 2
C194 C -0.2456(17) 0.209(3) 0.0394(11) 0.286(11) Uani 0.40 1 d PDU T 2
H313 H -0.2410 0.1529 0.0538 0.343 Uiso 0.40 1 calc PR T 2
H314 H -0.2185 0.2251 0.0648 0.343 Uiso 0.40 1 calc PR T 2
C195 C -0.2056(14) 0.240(2) -0.0219(13) 0.216(9) Uani 0.40 1 d PDU T 2
H315 H -0.2039 0.2957 -0.0343 0.259 Uiso 0.40 1 calc PR T 2
H316 H -0.1508 0.2169 -0.0222 0.259 Uiso 0.40 1 calc PR T 2
C196 C 0.0722(12) 0.0428(14) -0.0206(12) 0.272(10) Uani 0.60 1 d PDU . 1
H317 H 0.1130 0.0057 0.0015 0.327 Uiso 0.60 1 calc PR . 1
H318 H 0.0976 0.0891 -0.0457 0.327 Uiso 0.60 1 calc PR . 1
C197 C 0.0075(17) 0.0626(11) 0.0201(10) 0.228(9) Uani 0.60 1 d PDU U 1
H319 H 0.0310 0.0826 0.0449 0.273 Uiso 0.60 1 calc PR U 1
H320 H -0.0311 0.1024 -0.0022 0.273 Uiso 0.60 1 calc PR U 1
C198 C -0.0343(19) -0.0084(17) 0.0571(9) 0.292(16) Uani 0.60 1 d PDU . 1
H321 H -0.0757 0.0050 0.0832 0.351 Uiso 0.60 1 calc PR . 1
H322 H 0.0042 -0.0471 0.0807 0.351 Uiso 0.60 1 calc PR . 1
C199 C 0.108(3) 0.011(2) -0.0587(14) 0.188(3) Uani 0.20 1 d PDU V 2
H323 H 0.1341 -0.0189 -0.0817 0.226 Uiso 0.20 1 calc PR V 2
H324 H 0.0640 0.0436 -0.0795 0.226 Uiso 0.20 1 calc PR V 2
C200 C 0.167(2) 0.060(2) -0.0526(16) 0.181(3) Uani 0.20 1 d PDU V 2
H325 H 0.1836 0.0973 -0.0906 0.217 Uiso 0.20 1 calc PR V 2
H326 H 0.2147 0.0283 -0.0361 0.217 Uiso 0.20 1 calc PR V 2
C201 C 0.130(3) 0.1036(19) -0.0133(17) 0.174(4) Uani 0.20 1 d PDU V 2
H327 H 0.1695 0.1335 -0.0080 0.208 Uiso 0.20 1 calc PR V 2
H328 H 0.0854 0.1393 -0.0316 0.208 Uiso 0.20 1 calc PR V 2
C202 C 0.100(3) 0.048(2) 0.0449(14) 0.201(4) Uani 0.20 1 d PDU V 2
H329 H 0.0748 0.0762 0.0687 0.241 Uiso 0.20 1 calc PR V 2
H330 H 0.1455 0.0150 0.0645 0.241 Uiso 0.20 1 calc PR V 2
C203 C 0.041(3) -0.003(2) 0.0390(17) 0.190(8) Uani 0.20 1 d PDU V 2
H331 H -0.0074 0.0291 0.0240 0.228 Uiso 0.20 1 calc PR V 2
H332 H 0.0260 -0.0405 0.0771 0.228 Uiso 0.20 1 calc PR V 2
C204 C 0.075(3) -0.044(2) -0.0011(19) 0.177(10) Uani 0.20 1 d PDU V 2
H333 H 0.1179 -0.0829 0.0172 0.212 Uiso 0.20 1 calc PR V 2
H334 H 0.0337 -0.0714 -0.0075 0.212 Uiso 0.20 1 calc PR V 2

loop_
_atom_site_aniso_label
_atom_site_aniso_U_11
_atom_site_aniso_U_22
_atom_site_aniso_U_33
_atom_site_aniso_U_23
_atom_site_aniso_U_13
_atom_site_aniso_U_12
Ni1 0.0645(5) 0.0376(4) 0.0374(4) -0.0023(3) 0.0069(4) -0.0288(4)
Ni2 0.0706(6) 0.0349(4) 0.0776(6) -0.0304(4) 0.0210(5) -0.0301(4)
Ni3 0.0921(7) 0.0405(4) 0.0348(4) -0.0143(3) -0.0037(4) -0.0359(4)
C1 0.053(4) 0.037(3) 0.035(3) -0.015(2) 0.003(3) -0.021(3)
C2 0.051(4) 0.031(3) 0.037(3) -0.015(2) 0.001(3) -0.021(3)
C3 0.059(4) 0.031(3) 0.034(3) -0.011(2) 0.002(3) -0.024(3)
C4 0.071(4) 0.038(3) 0.034(3) -0.017(2) 0.004(3) -0.027(3)
C5 0.068(4) 0.032(3) 0.031(3) -0.013(2) -0.003(3) -0.023(3)
C6 0.065(4) 0.032(3) 0.035(3) -0.008(2) 0.000(3) -0.031(3)
C7 0.065(4) 0.035(3) 0.046(4) 0.001(3) -0.011(3) -0.023(3)
C8 0.060(4) 0.043(3) 0.048(4) -0.004(3) 0.003(3) -0.027(3)
C9 0.063(4) 0.039(3) 0.054(4) -0.006(3) -0.001(3) -0.022(3)
C10 0.081(5) 0.034(3) 0.056(4) -0.003(3) 0.007(4) -0.029(3)
C11 0.078(5) 0.035(3) 0.048(4) 0.001(3) -0.003(4) -0.020(3)
C12 0.081(5) 0.035(3) 0.050(4) -0.004(3) -0.006(4) -0.027(3)
C13 0.067(4) 0.035(3) 0.033(3) -0.012(2) 0.003(3) -0.026(3)
C14 0.067(4) 0.036(3) 0.033(3) -0.013(2) 0.007(3) -0.028(3)
C15 0.073(5) 0.047(3) 0.034(3) -0.012(3) 0.011(3) -0.031(3)
C16 0.088(5) 0.066(4) 0.027(3) -0.017(3) 0.015(3) -0.041(4)
C17 0.083(5) 0.055(4) 0.034(3) -0.022(3) 0.006(3) -0.033(3)
C18 0.075(5) 0.045(3) 0.036(3) -0.018(3) 0.009(3) -0.033(3)
O1 0.067(3) 0.046(2) 0.033(2) -0.0071(18) 0.007(2) -0.034(2)
C19 0.097(6) 0.080(5) 0.039(4) -0.032(3) 0.008(4) -0.050(4)
C20 0.093(8) 0.317(15) 0.171(10) -0.186(11) -0.024(8) -0.027(9)
C21 0.204(11) 0.067(6) 0.221(12) -0.049(7) -0.126(10) -0.035(7)
C22 0.208(11) 0.123(7) 0.061(5) -0.022(5) -0.036(6) -0.097(8)
C23 0.074(5) 0.048(3) 0.028(3) -0.005(3) 0.009(3) -0.026(3)
N1 0.059(3) 0.040(3) 0.038(3) -0.006(2) 0.007(2) -0.021(2)
C24 0.065(4) 0.035(3) 0.040(3) -0.001(3) 0.016(3) -0.018(3)
C25 0.063(4) 0.044(3) 0.044(4) -0.006(3) 0.009(3) -0.018(3)
C26 0.068(5) 0.044(3) 0.039(4) 0.000(3) 0.014(3) -0.013(3)
C27 0.062(4) 0.038(3) 0.052(4) -0.000(3) 0.010(3) -0.015(3)
C28 0.061(4) 0.037(3) 0.048(4) -0.002(3) 0.012(3) -0.018(3)
C29 0.054(4) 0.034(3) 0.043(4) -0.001(3) 0.011(3) -0.017(3)
O2 0.076(3) 0.064(3) 0.041(3) 0.004(2) 0.013(2) -0.027(3)
C30 0.090(6) 0.082(5) 0.042(4) 0.004(4) 0.011(4) -0.030(5)
O3 0.079(3) 0.055(3) 0.056(3) 0.002(2) 0.017(3) -0.033(3)
C31 0.074(5) 0.061(4) 0.073(5) 0.009(4) 0.009(4) -0.039(4)
N2 0.059(3) 0.028(2) 0.042(3) 0.002(2) 0.009(3) -0.023(2)
C32 0.063(4) 0.040(3) 0.052(4) -0.002(3) 0.003(3) -0.033(3)
C33 0.068(5) 0.036(3) 0.049(4) -0.001(3) 0.002(3) -0.026(3)
C34 0.059(4) 0.040(3) 0.050(4) -0.009(3) 0.002(3) -0.024(3)
C35 0.063(4) 0.037(3) 0.047(4) -0.006(3) 0.002(3) -0.025(3)
C36 0.070(5) 0.042(3) 0.049(4) -0.008(3) -0.003(3) -0.023(3)
C37 0.072(5) 0.042(3) 0.057(4) -0.008(3) -0.003(4) -0.030(3)
C38 0.065(4) 0.041(3) 0.063(4) -0.006(3) 0.001(4) -0.033(3)
O4 0.066(3) 0.042(2) 0.042(2) 0.0003(18) -0.005(2) -0.028(2)
C39 0.082(5) 0.054(4) 0.063(5) -0.009(3) -0.009(4) -0.037(4)
C40 0.096(6) 0.075(5) 0.088(6) -0.002(4) -0.017(5) -0.058(5)
C41 0.121(8) 0.086(6) 0.094(6) -0.038(5) -0.005(6) -0.055(5)
C42 0.090(6) 0.075(5) 0.090(6) -0.003(5) -0.026(5) -0.041(5)
C43 0.066(4) 0.033(3) 0.031(3) -0.016(2) 0.007(3) -0.027(3)
C44 0.062(4) 0.038(3) 0.031(3) -0.015(2) 0.007(3) -0.026(3)
C45 0.066(4) 0.035(3) 0.038(3) -0.016(2) 0.005(3) -0.025(3)
C46 0.068(4) 0.036(3) 0.036(3) -0.009(3) 0.014(3) -0.029(3)
C47 0.068(4) 0.043(3) 0.044(4) -0.012(3) 0.009(3) -0.024(3)
C48 0.069(4) 0.033(3) 0.039(3) -0.014(3) 0.005(3) -0.020(3)
O5 0.062(3) 0.036(2) 0.054(3) -0.0226(19) 0.012(2) -0.0269(19)
C49 0.075(3) 0.048(2) 0.077(2) -0.018(2) 0.024(3) -0.014(2)
C50 0.115(12) 0.089(4) 0.137(5) -0.011(5) 0.066(9) -0.041(6)
C51 0.128(8) 0.143(8) 0.111(7) -0.062(6) -0.017(6) -0.005(11)
C52 0.103(13) 0.100(5) 0.109(11) -0.071(6) 0.032(9) -0.020(8)
C53 0.049(6) 0.086(3) 0.111(9) -0.037(6) 0.022(8) -0.027(4)
C54 0.088(8) 0.086(5) 0.143(7) -0.006(7) 0.030(7) 0.024(5)
C55 0.094(11) 0.155(12) 0.128(7) -0.097(8) 0.037(7) -0.042(9)
C56 0.068(4) 0.033(3) 0.040(3) -0.012(3) 0.005(3) -0.028(3)
N3 0.072(4) 0.029(2) 0.060(3) -0.023(2) 0.015(3) -0.029(2)
C57 0.093(6) 0.035(3) 0.062(4) -0.024(3) 0.008(4) -0.030(3)
C58 0.082(5) 0.037(3) 0.062(4) -0.030(3) 0.011(4) -0.031(3)
C59 0.095(6) 0.047(4) 0.080(5) -0.038(4) 0.015(4) -0.038(4)
C60 0.105(7) 0.043(4) 0.159(9) -0.064(5) 0.027(6) -0.029(4)
C61 0.096(6) 0.054(4) 0.179(9) -0.075(5) 0.043(6) -0.034(4)
C62 0.085(6) 0.044(4) 0.133(7) -0.055(4) 0.024(5) -0.033(4)
N4 0.072(4) 0.049(3) 0.125(6) -0.048(3) 0.033(4) -0.032(3)
O6 0.116(4) 0.041(2) 0.088(4) -0.036(2) 0.012(3) -0.045(3)
C63 0.102(7) 0.058(4) 0.106(6) -0.038(4) 0.007(5) -0.048(5)
O7 0.108(2) 0.055(3) 0.240(8) -0.089(4) 0.028(3) -0.028(3)
C64 0.139(5) 0.080(8) 0.122(10) -0.051(7) 0.002(8) -0.020(7)
C65 0.108(6) 0.052(7) 0.128(9) -0.046(7) -0.003(6) -0.005(6)
C66 0.096(7) 0.054(4) 0.157(9) -0.064(5) 0.038(6) -0.035(4)
C67 0.082(6) 0.048(4) 0.117(7) -0.042(4) 0.039(5) -0.026(4)
C68 0.062(5) 0.038(3) 0.101(6) -0.029(4) 0.020(4) -0.018(3)
C69 0.068(5) 0.038(3) 0.058(4) -0.007(3) 0.009(4) -0.020(3)
C70 0.065(5) 0.045(4) 0.081(5) -0.012(4) 0.008(4) -0.017(3)
C71 0.079(6) 0.051(4) 0.090(6) -0.014(4) 0.018(5) -0.012(4)
C72 0.086(6) 0.048(4) 0.136(8) -0.042(5) 0.037(6) -0.019(4)
O8 0.064(3) 0.039(2) 0.102(4) -0.038(2) 0.023(3) -0.027(2)
C73 0.074(3) 0.073(2) 0.115(2) -0.028(2) 0.023(3) -0.011(2)
C74 0.087(10) 0.082(3) 0.123(7) -0.040(6) 0.015(8) 0.007(5)
C75 0.118(7) 0.136(10) 0.122(5) -0.037(7) 0.002(8) -0.010(10)
C76 0.100(11) 0.098(5) 0.159(15) -0.039(9) 0.046(10) -0.036(6)
C77 0.153(12) 0.095(3) 0.180(13) -0.062(4) 0.049(11) 0.014(9)
C78 0.102(9) 0.117(5) 0.101(4) -0.037(5) 0.020(7) 0.009(11)
C79 0.075(10) 0.160(14) 0.152(12) -0.051(11) -0.015(9) 0.003(10)
C80 0.084(5) 0.033(3) 0.035(3) -0.014(3) 0.004(3) -0.031(3)
C81 0.087(5) 0.033(3) 0.031(3) -0.008(3) -0.002(3) -0.030(3)
C82 0.109(6) 0.036(3) 0.033(3) -0.014(3) -0.001(3) -0.038(3)
C83 0.126(7) 0.034(3) 0.043(4) -0.018(3) -0.005(4) -0.032(4)
C84 0.131(7) 0.036(3) 0.036(4) -0.013(3) -0.013(4) -0.020(4)
C85 0.111(6) 0.037(3) 0.031(3) -0.015(3) -0.000(3) -0.028(3)
O9 0.085(3) 0.040(2) 0.038(2) -0.0185(18) -0.012(2) -0.027(2)
C86 0.192(10) 0.044(4) 0.049(4) -0.021(3) -0.023(6) -0.009(5)
C87 0.282(15) 0.039(4) 0.065(5) -0.020(4) -0.042(7) 0.004(6)
C88 0.203(12) 0.070(5) 0.079(6) -0.040(5) -0.060(7) 0.029(6)
C89 0.240(13) 0.049(4) 0.046(5) -0.004(4) 0.005(6) -0.040(6)
C90 0.102(5) 0.035(3) 0.037(3) -0.015(3) -0.003(3) -0.036(3)
N5 0.092(4) 0.042(3) 0.032(3) -0.016(2) -0.009(3) -0.036(3)
C91 0.092(5) 0.040(3) 0.034(3) -0.014(3) -0.003(3) -0.039(3)
C92 0.091(5) 0.048(3) 0.035(3) -0.014(3) -0.002(3) -0.040(3)
C93 0.087(5) 0.052(4) 0.046(4) -0.020(3) -0.001(4) -0.039(4)
C94 0.089(5) 0.070(4) 0.045(4) -0.033(3) 0.002(4) -0.046(4)
C95 0.095(5) 0.055(4) 0.041(4) -0.011(3) -0.011(4) -0.040(4)
C96 0.090(5) 0.051(4) 0.045(4) -0.026(3) -0.005(4) -0.039(4)
O10 0.104(4) 0.065(3) 0.048(3) -0.034(2) 0.002(3) -0.032(3)
C97 0.104(6) 0.067(4) 0.049(4) -0.031(4) 0.001(4) -0.025(4)
O11 0.114(4) 0.079(3) 0.042(3) -0.029(2) -0.013(3) -0.033(3)
C98 0.122(7) 0.090(6) 0.051(4) -0.035(4) -0.022(5) -0.022(5)
N6 0.088(4) 0.042(3) 0.038(3) -0.008(2) -0.016(3) -0.034(3)
C99 0.092(5) 0.049(4) 0.038(3) -0.015(3) -0.016(3) -0.033(4)
C100 0.098(5) 0.038(3) 0.039(4) -0.003(3) -0.008(4) -0.036(3)
C101 0.072(5) 0.035(3) 0.057(4) -0.014(3) -0.007(4) -0.031(3)
C102 0.093(6) 0.034(3) 0.056(4) -0.001(3) -0.000(4) -0.031(4)
C103 0.127(8) 0.043(4) 0.066(5) -0.000(4) 0.001(5) -0.015(4)
C104 0.149(9) 0.045(4) 0.057(5) 0.011(4) -0.005(5) -0.020(5)
C105 0.119(7) 0.049(4) 0.047(4) -0.004(3) -0.007(4) -0.031(4)
O12 0.085(3) 0.043(2) 0.038(2) -0.0037(19) -0.011(2) -0.030(2)
C106 0.155(2) 0.074(2) 0.084(2) 0.004(3) -0.015(2) 0.001(3)
C107 0.169(7) 0.049(4) 0.128(5) 0.008(4) -0.018(6) 0.025(7)
C108 0.150(3) 0.115(11) 0.113(12) 0.003(9) -0.015(5) -0.003(8)
C109 0.150(8) 0.078(8) 0.064(4) 0.037(5) -0.027(6) 0.009(9)
C110 0.199(3) 0.072(6) 0.128(10) -0.001(9) -0.051(11) -0.008(6)
C111 0.184(5) 0.176(11) 0.146(9) -0.056(11) -0.009(11) 0.033(8)
C112 0.163(17) 0.130(16) 0.107(7) -0.031(10) -0.027(8) 0.002(12)
O13 0.094(6) 0.065(4) 0.056(4) -0.028(4) 0.005(4) -0.044(4)
O14 0.051(8) 0.064(8) 0.046(8) 0.001(6) -0.003(6) -0.005(7)
S1 0.113(4) 0.076(2) 0.110(3) -0.038(3) 0.016(3) -0.044(3)
O15 0.199(9) 0.065(3) 0.203(12) -0.041(4) 0.018(12) -0.046(9)
C113 0.10(2) 0.138(18) 0.109(4) -0.004(14) -0.004(8) -0.058(19)
C114 0.167(16) 0.133(19) 0.136(8) -0.095(14) -0.061(12) 0.114(14)
S2 0.134(4) 0.057(2) 0.114(3) -0.034(3) -0.009(4) -0.028(3)
O16 0.206(17) 0.075(3) 0.173(11) -0.052(4) -0.035(15) -0.061(6)
C115 0.104(11) 0.106(7) 0.087(5) -0.047(8) 0.013(8) -0.015(11)
C116 0.101(17) 0.081(10) 0.118(9) -0.048(8) -0.021(10) -0.030(12)
S3 0.131(2) 0.087(2) 0.130(3) -0.068(2) -0.063(2) 0.018(2)
O17 0.1651(19) 0.079(6) 0.094(2) -0.041(3) -0.050(3) -0.013(4)
C117 0.1543(17) 0.263(11) 0.177(5) -0.113(7) -0.000(3) -0.077(7)
C118 0.189(13) 0.166(6) 0.119(9) 0.027(8) 0.019(9) 0.095(11)
S4 0.128(7) 0.125(9) 0.103(5) -0.035(6) -0.033(7) -0.011(6)
O18 0.1651(19) 0.079(6) 0.094(2) -0.041(3) -0.050(3) -0.013(4)
C119 0.1543(17) 0.263(11) 0.177(5) -0.113(7) -0.000(3) -0.077(7)
C120 0.123(7) 0.121(9) 0.107(3) -0.037(5) -0.059(3) -0.010(7)
S5 0.0780(15) 0.1028(16) 0.0422(13) -0.0281(12) 0.0096(13) -0.0348(15)
O19 0.0889(19) 0.117(4) 0.054(3) -0.015(3) -0.011(3) -0.028(3)
C121 0.058(8) 0.1026(19) 0.065(9) -0.025(3) -0.001(6) -0.039(4)
C122 0.082(5) 0.113(5) 0.053(5) -0.038(4) 0.011(4) -0.040(6)
S6 0.084(4) 0.140(4) 0.040(6) -0.045(8) 0.005(5) -0.009(5)
O20 0.0889(19) 0.117(4) 0.054(3) -0.015(3) -0.011(3) -0.028(3)
C123 0.089(13) 0.114(3) 0.09(2) -0.034(9) -0.023(13) -0.019(7)
C124 0.111(10) 0.117(10) 0.10(2) -0.051(16) -0.037(10) -0.012(10)
S7 0.221(3) 0.082(2) 0.0648(18) -0.0173(14) 0.009(2) -0.079(2)
O21 0.167(5) 0.082(5) 0.073(2) -0.005(3) 0.027(4) -0.068(5)
C125 0.230(4) 0.178(11) 0.099(5) -0.067(7) 0.020(9) -0.056(11)
C126 0.212(4) 0.170(15) 0.127(11) -0.077(10) -0.022(6) -0.032(8)
Cl1 0.134(7) 0.049(5) 0.126(5) -0.031(4) 0.043(6) -0.019(6)
Cl2 0.166(16) 0.085(7) 0.146(8) -0.024(7) 0.014(8) -0.058(10)
C127 0.049(19) 0.065(17) 0.168(19) -0.035(7) 0.025(17) -0.005(15)
Cl3 0.142(4) 0.075(18) 0.112(6) -0.034(12) -0.051(7) -0.040(14)
Cl4 0.091(3) 0.111(19) 0.117(18) -0.042(16) 0.005(7) -0.008(14)
C128 0.089(3) 0.088(5) 0.087(5) -0.032(3) -0.007(3) -0.008(3)
Cl5 0.058(8) 0.061(4) 0.068(8) -0.035(5) -0.012(6) -0.007(6)
Cl6 0.177(6) 0.141(17) 0.150(18) -0.007(12) 0.069(13) -0.047(16)
C129 0.059(16) 0.082(9) 0.072(19) -0.009(12) -0.028(12) 0.003(17)
Cl7 0.066(4) 0.086(3) 0.027(4) -0.017(4) 0.000(4) 0.014(4)
Cl8 0.065(7) 0.082(3) 0.109(11) -0.047(6) 0.018(7) -0.041(5)
C130 0.050(7) 0.057(5) 0.049(8) -0.019(6) -0.013(6) -0.009(4)
Cl9 0.117(3) 0.065(3) 0.132(5) -0.007(4) 0.026(4) -0.030(4)
Cl10 0.223(8) 0.082(3) 0.088(5) -0.049(3) -0.086(5) 0.044(5)
C131 0.109(12) 0.090(6) 0.117(13) -0.083(10) 0.000(8) -0.025(10)
Cl11 0.117(3) 0.065(3) 0.132(5) -0.007(4) 0.026(4) -0.030(4)
Cl12 0.115(3) 0.079(17) 0.079(18) -0.025(14) 0.004(10) -0.022(8)
C132 0.106(6) 0.110(7) 0.108(9) -0.036(6) -0.008(6) -0.012(5)
Cl13 0.151(3) 0.091(5) 0.236(12) -0.073(6) -0.015(5) -0.017(5)
Cl14 0.198(2) 0.119(3) 0.111(3) -0.043(3) 0.017(3) -0.062(3)
C133 0.112(6) 0.064(11) 0.144(16) -0.041(10) -0.070(7) -0.011(5)
Cl15 0.094(5) 0.187(11) 0.126(3) -0.032(7) -0.037(3) -0.025(6)
Cl16 0.198(2) 0.119(3) 0.111(3) -0.043(3) 0.017(3) -0.062(3)
C134 0.141(5) 0.137(8) 0.145(5) -0.050(6) -0.012(6) -0.001(5)
Cl17 0.187(4) 0.176(3) 0.341(13) -0.126(6) -0.050(8) 0.029(5)
Cl18 0.241(9) 0.149(3) 0.121(6) -0.014(4) -0.017(6) -0.036(5)
C135 0.237(15) 0.173(10) 0.101(15) -0.034(11) -0.066(15) -0.009(10)
Cl19 0.202(6) 0.246(3) 0.292(3) -0.071(4) 0.014(4) -0.032(5)
Cl20 0.320(5) 0.155(8) 0.232(5) -0.081(7) -0.032(6) -0.067(8)
C136 0.239(14) 0.260(10) 0.297(9) -0.073(9) -0.041(14) 0.004(17)
Cl21 0.202(6) 0.246(3) 0.292(3) -0.071(4) 0.014(4) -0.032(5)
Cl22 0.111(10) 0.198(14) 0.194(8) 0.040(9) -0.003(12) -0.002(18)
C137 0.17(2) 0.220(7) 0.203(13) -0.021(9) 0.027(14) -0.003(19)
Cl23 0.202(6) 0.246(3) 0.292(3) -0.071(4) 0.014(4) -0.032(5)
Cl24 0.154(8) 0.297(13) 0.102(11) 0.056(8) -0.050(12) -0.100(15)
C138 0.24(2) 0.24(2) 0.250(15) -0.083(17) -0.041(12) -0.026(16)
Cl25 0.210(2) 0.57(3) 0.42(5) -0.34(4) -0.000(11) -0.16(2)
Cl26 0.223(5) 0.164(15) 0.178(17) -0.115(14) -0.047(12) -0.011(17)
C139 0.154(12) 0.13(2) 0.12(2) -0.028(17) -0.043(14) -0.021(15)
Cl27 0.181(2) 0.128(18) 0.118(18) -0.066(14) -0.006(6) -0.055(14)
Cl28 0.199(5) 0.25(3) 0.240(15) -0.085(19) -0.056(11) -0.07(2)
C140 0.175(8) 0.15(2) 0.17(2) -0.065(16) 0.010(12) -0.032(18)
Cl29 0.284(3) 0.21(2) 0.48(3) -0.153(19) 0.111(16) -0.106(18)
C141 0.344(13) 0.344(14) 0.34(2) -0.140(15) -0.023(17) -0.036(16)
Cl30 0.27(2) 0.158(18) 0.36(4) -0.157(18) 0.176(18) -0.058(19)
Cl31 0.157(5) 0.094(3) 0.113(3) 0.031(3) -0.058(3) -0.038(3)
Cl32 0.099(5) 0.299(12) 0.220(3) -0.092(5) 0.012(5) -0.030(7)
C142 0.144(16) 0.116(14) 0.274(6) -0.012(10) -0.025(13) -0.017(12)
Cl33 0.063(4) 0.123(2) 0.088(3) 0.004(3) -0.008(3) -0.026(4)
Cl34 0.29(2) 0.130(3) 0.464(16) -0.128(6) -0.15(2) 0.086(10)
C143 0.103(9) 0.132(4) 0.121(7) -0.022(5) -0.011(7) -0.006(7)
Cl35 0.248(9) 0.186(12) 0.138(3) -0.068(7) 0.043(9) -0.149(10)
Cl36 0.446(16) 0.31(2) 0.131(5) -0.062(13) 0.021(15) -0.17(2)
C144 0.111(18) 0.13(2) 0.147(12) -0.040(13) 0.024(11) -0.020(16)
Cl37 0.203(7) 0.268(14) 0.291(10) -0.13(2) -0.081(17) 0.02(3)
Cl38 0.232(19) 0.151(10) 0.13(3) -0.03(2) -0.01(3) -0.070(18)
C145 0.19(3) 0.21(2) 0.20(2) -0.069(18) -0.009(17) -0.031(18)
Cl39 0.159(2) 0.115(5) 0.108(5) -0.023(4) 0.023(4) -0.062(4)
Cl40 0.192(3) 0.262(6) 0.195(4) -0.062(6) 0.002(5) -0.123(6)
C146 0.164(6) 0.115(11) 0.077(12) -0.034(10) 0.052(9) -0.038(8)
Cl41 0.129(7) 0.136(10) 0.14(2) -0.094(14) 0.015(13) 0.006(12)
Cl42 0.192(3) 0.262(6) 0.195(4) -0.062(6) 0.002(5) -0.123(6)
C147 0.16(2) 0.15(2) 0.175(17) -0.060(17) 0.004(14) -0.019(16)
C148 0.178(3) 0.142(3) 0.167(7) -0.030(7) -0.022(8) -0.043(4)
C149 0.190(4) 0.231(3) 0.226(16) -0.078(9) -0.029(13) -0.070(6)
C150 0.199(6) 0.171(3) 0.178(15) -0.019(8) -0.040(10) -0.074(7)
C151 0.204(3) 0.186(3) 0.167(8) -0.013(9) 0.000(9) -0.114(6)
C152 0.131(4) 0.152(6) 0.143(13) -0.035(10) 0.027(10) -0.046(6)
C153 0.187(8) 0.120(5) 0.16(2) -0.045(8) -0.004(11) 0.006(8)
C154 0.226(14) 0.250(2) 0.200(3) -0.084(3) -0.068(9) -0.079(9)
C155 0.206(12) 0.247(3) 0.191(3) -0.073(5) -0.019(9) -0.093(11)
C156 0.210(14) 0.259(4) 0.179(8) -0.084(5) -0.002(9) -0.043(11)
C157 0.29(2) 0.231(3) 0.211(4) -0.126(5) -0.026(13) -0.022(15)
C158 0.162(14) 0.214(4) 0.197(4) -0.069(7) 0.016(12) -0.094(12)
C159 0.19(2) 0.241(9) 0.234(12) -0.085(7) -0.040(12) -0.086(13)
C160 0.142(17) 0.190(3) 0.181(3) -0.068(3) -0.032(6) -0.008(8)
C161 0.259(7) 0.257(6) 0.200(4) -0.124(3) -0.026(14) -0.028(9)
C162 0.27(2) 0.222(8) 0.257(3) -0.146(6) 0.008(15) -0.014(12)
C163 0.31(2) 0.222(3) 0.254(6) -0.120(5) 0.019(11) -0.020(12)
C164 0.215(8) 0.192(10) 0.192(7) -0.076(6) 0.010(17) -0.010(12)
C165 0.23(3) 0.237(15) 0.165(6) -0.087(7) -0.005(15) -0.048(17)
C166 0.139(5) 0.124(3) 0.113(5) -0.031(4) -0.030(6) -0.020(6)
C167 0.150(3) 0.133(3) 0.171(12) -0.063(5) -0.038(8) -0.030(6)
C168 0.177(9) 0.104(2) 0.153(13) -0.042(5) -0.016(10) -0.012(7)
C169 0.181(9) 0.095(3) 0.139(9) -0.055(6) -0.006(7) -0.006(7)
C170 0.187(4) 0.130(8) 0.117(13) -0.063(8) 0.017(9) -0.040(9)
C171 0.168(10) 0.114(5) 0.086(12) -0.035(6) -0.016(9) -0.008(10)
C172 0.166(4) 0.155(6) 0.175(3) -0.058(4) -0.036(8) -0.001(10)
C173 0.195(7) 0.169(4) 0.162(3) -0.055(13) -0.004(8) -0.019(13)
C174 0.174(5) 0.172(7) 0.157(4) -0.042(8) -0.017(9) -0.010(14)
C175 0.131(15) 0.184(8) 0.178(4) -0.050(11) -0.043(13) -0.013(14)
C176 0.15(2) 0.158(5) 0.168(5) -0.055(17) -0.011(11) -0.020(13)
C177 0.186(14) 0.166(12) 0.146(12) -0.068(12) -0.027(13) -0.004(19)
C178 0.138(17) 0.131(3) 0.117(3) -0.030(2) -0.023(12) -0.041(10)
C179 0.099(18) 0.120(3) 0.125(4) -0.024(3) -0.011(10) -0.033(14)
C180 0.125(16) 0.120(3) 0.127(8) -0.041(6) -0.017(14) -0.016(11)
C181 0.15(3) 0.098(4) 0.127(3) -0.029(4) -0.012(15) 0.008(13)
C182 0.13(2) 0.120(6) 0.111(5) -0.038(4) 0.004(13) -0.025(16)
C183 0.14(3) 0.118(9) 0.121(10) -0.024(8) -0.015(17) -0.023(16)
C184 0.261(3) 0.220(2) 0.287(7) -0.121(4) 0.015(8) 0.015(7)
C185 0.291(4) 0.219(3) 0.335(10) -0.105(6) -0.021(9) -0.041(9)
C186 0.277(4) 0.218(3) 0.231(14) -0.068(6) 0.071(10) -0.021(7)
C187 0.327(16) 0.249(3) 0.36(2) -0.093(4) -0.081(15) 0.043(10)
C188 0.305(18) 0.258(9) 0.337(6) -0.113(11) -0.033(12) -0.001(12)
C189 0.252(15) 0.173(9) 0.273(11) -0.126(10) 0.068(14) -0.003(10)
C190 0.246(3) 0.256(10) 0.270(3) -0.109(9) -0.015(4) -0.053(8)
C191 0.253(3) 0.27(2) 0.230(4) -0.080(7) -0.048(6) -0.032(10)
C192 0.289(3) 0.278(9) 0.264(7) -0.126(9) 0.012(5) -0.052(17)
C193 0.258(3) 0.22(2) 0.221(8) -0.086(14) 0.000(7) -0.002(13)
C194 0.254(7) 0.33(3) 0.238(4) -0.087(11) 0.015(10) 0.006(13)
C195 0.215(8) 0.18(2) 0.236(11) -0.052(14) -0.007(7) -0.06(2)
C196 0.274(5) 0.246(18) 0.243(16) -0.048(9) 0.012(13) 0.012(17)
C197 0.305(11) 0.142(12) 0.20(2) -0.039(14) -0.036(15) 0.046(14)
C198 0.28(2) 0.28(2) 0.28(3) -0.072(19) 0.020(18) -0.06(2)
C199 0.220(5) 0.192(4) 0.166(3) -0.079(3) -0.019(8) -0.022(8)
C200 0.199(7) 0.165(6) 0.181(3) -0.067(5) -0.024(8) -0.005(8)
C201 0.181(8) 0.189(10) 0.164(6) -0.074(5) -0.042(11) -0.005(10)
C202 0.221(6) 0.181(4) 0.202(9) -0.079(6) 0.006(11) -0.021(12)
C203 0.19(2) 0.199(7) 0.179(9) -0.074(11) -0.006(12) -0.008(13)
C204 0.18(2) 0.147(19) 0.192(12) -0.056(9) -0.023(15) 0.016(15)

loop_
_atom_type_symbol
_atom_type_description
_atom_type_scat_dispersion_real
_atom_type_scat_dispersion_imag
_atom_type_scat_source
C C 0.0033 0.0016 'International Tables Vol C Tables 4.2.6.8 and 6.1.1.4'
H H 0.0000 0.0000 'International Tables Vol C Tables 4.2.6.8 and 6.1.1.4'
N N 0.0061 0.0033 'International Tables Vol C Tables 4.2.6.8 and 6.1.1.4'
O O 0.0106 0.0060 'International Tables Vol C Tables 4.2.6.8 and 6.1.1.4'
Ni Ni 0.3393 1.1124 'International Tables Vol C Tables 4.2.6.8 and 6.1.1.4'
S S 0.1246 0.1234 'International Tables Vol C Tables 4.2.6.8 and 6.1.1.4'
Cl Cl 0.1484 0.1585 'International Tables Vol C Tables 4.2.6.8 and 6.1.1.4'

loop_
_geom_angle_atom_site_label_1
_geom_angle_atom_site_label_2
_geom_angle_atom_site_label_3
_geom_angle
_geom_angle_site_symmetry_1
_geom_angle_site_symmetry_3
O4 Ni1 O1 85.65(18) . .
O4 Ni1 N1 171.4(2) . .
O1 Ni1 N1 94.6(2) . .
O4 Ni1 N2 94.7(2) . .
O1 Ni1 N2 171.5(2) . .
N1 Ni1 N2 86.3(2) . .
O5 Ni2 O8 85.75(19) . .
O5 Ni2 N4 172.3(3) . .
O8 Ni2 N4 94.2(2) . .
O5 Ni2 N3 94.7(2) . .
O8 Ni2 N3 171.3(2) . .
N4 Ni2 N3 86.5(2) . .
O12 Ni3 N5 171.3(2) . .
O12 Ni3 O9 85.54(19) . .
N5 Ni3 O9 94.6(2) . .
O12 Ni3 N6 95.0(2) . .
N5 Ni3 N6 86.1(2) . .
O9 Ni3 N6 172.1(2) . .
C2 C1 C6 117.9(5) . .
C2 C1 C13 121.7(5) . .
C6 C1 C13 120.2(5) . .
C1 C2 C3 122.1(5) . .
C1 C2 H1 119.0 . .
C3 C2 H1 119.0 . .
C2 C3 C4 118.4(5) . .
C2 C3 C43 120.9(5) . .
C4 C3 C43 120.4(5) . .
C5 C4 C3 121.2(5) . .
C5 C4 H2 119.4 . .
C3 C4 H2 119.4 . .
C4 C5 C6 119.1(5) . .
C4 C5 C80 119.6(5) . .
C6 C5 C80 121.0(5) . .
C5 C6 C1 121.3(5) . .
C5 C6 H3 119.4 . .
C1 C6 H3 119.4 . .
C12 C7 C8 120.0(5) . .
C12 C7 C35 121.9(6) . .
C8 C7 C35 117.8(6) . .
C9 C8 C7 119.9(6) . .
C9 C8 H4 120.1 . .
C7 C8 H4 120.1 . .
C10 C9 C8 119.1(6) . .
C10 C9 C69 120.9(5) . .
C8 C9 C69 119.7(6) . .
C9 C10 C11 122.0(5) . .
C9 C10 H5 119.0 . .
C11 C10 H5 119.0 . .
C10 C11 C12 117.4(6) . .
C10 C11 C102 121.9(5) . .
C12 C11 C102 120.4(6) . .
C7 C12 C11 121.5(6) . .
C7 C12 H6 119.2 . .
C11 C12 H6 119.2 . .
C18 C13 C14 119.4(5) . .
C18 C13 C1 118.2(5) . .
C14 C13 C1 122.2(5) . .
O1 C14 C15 123.4(5) . .
O1 C14 C13 118.7(5) . .
C15 C14 C13 117.9(5) . .
C14 C15 C16 120.5(5) . .
C14 C15 C23 121.9(6) . .
C16 C15 C23 117.3(5) . .
C17 C16 C15 122.2(6) . .
C17 C16 H7 118.9 . .
C15 C16 H7 118.9 . .
C16 C17 C18 116.2(6) . .
C16 C17 C19 123.5(5) . .
C18 C17 C19 120.3(6) . .
C13 C18 C17 123.5(6) . .
C13 C18 H8 118.3 . .
C17 C18 H8 118.3 . .
C14 O1 Ni1 127.4(4) . .
C21 C19 C20 110.3(9) . .
C21 C19 C22 111.3(8) . .
C20 C19 C22 104.1(9) . .
C21 C19 C17 109.1(7) . .
C20 C19 C17 110.5(6) . .
C22 C19 C17 111.5(6) . .
C19 C20 H9 109.5 . .
C19 C20 H10 109.5 . .
H9 C20 H10 109.5 . .
C19 C20 H11 109.5 . .
H9 C20 H11 109.5 . .
H10 C20 H11 109.5 . .
C19 C21 H12 109.5 . .
C19 C21 H13 109.5 . .
H12 C21 H13 109.5 . .
C19 C21 H14 109.5 . .
H12 C21 H14 109.5 . .
H13 C21 H14 109.5 . .
C19 C22 H15 109.5 . .
C19 C22 H16 109.5 . .
H15 C22 H16 109.5 . .
C19 C22 H17 109.5 . .
H15 C22 H17 109.5 . .
H16 C22 H17 109.5 . .
N1 C23 C15 124.9(6) . .
N1 C23 H18 117.6 . .
C15 C23 H18 117.6 . .
C23 N1 C24 122.4(5) . .
C23 N1 Ni1 125.4(4) . .
C24 N1 Ni1 112.1(4) . .
C29 C24 C25 120.9(5) . .
C29 C24 N1 114.5(5) . .
C25 C24 N1 124.5(6) . .
C26 C25 C24 118.8(6) . .
C26 C25 H19 120.6 . .
C24 C25 H19 120.6 . .
O2 C26 C25 124.9(7) . .
O2 C26 C27 115.3(6) . .
C25 C26 C27 119.7(6) . .
C28 C27 O3 124.2(7) . .
C28 C27 C26 121.5(6) . .
O3 C27 C26 114.3(6) . .
C27 C28 C29 118.9(7) . .
C27 C28 H20 120.6 . .
C29 C28 H20 120.6 . .
C24 C29 C28 120.1(6) . .
C24 C29 N2 114.2(5) . .
C28 C29 N2 125.7(6) . .
C26 O2 C30 117.3(5) . .
O2 C30 H21 109.5 . .
O2 C30 H22 109.5 . .
H21 C30 H22 109.5 . .
O2 C30 H23 109.5 . .
H21 C30 H23 109.5 . .
H22 C30 H23 109.5 . .
C27 O3 C31 117.5(5) . .
O3 C31 H24 109.5 . .
O3 C31 H25 109.5 . .
H24 C31 H25 109.5 . .
O3 C31 H26 109.5 . .
H24 C31 H26 109.5 . .
H25 C31 H26 109.5 . .
C32 N2 C29 121.9(5) . .
C32 N2 Ni1 124.9(4) . .
C29 N2 Ni1 112.9(4) . .
N2 C32 C33 126.5(5) . .
N2 C32 H27 116.7 . .
C33 C32 H27 116.7 . .
C32 C33 C38 119.2(5) . .
C32 C33 C34 120.7(6) . .
C38 C33 C34 120.1(6) . .
O4 C34 C35 119.8(5) . .
O4 C34 C33 123.6(6) . .
C35 C34 C33 116.6(6) . .
C36 C35 C34 119.8(5) . .
C36 C35 C7 119.7(6) . .
C34 C35 C7 120.4(5) . .
C35 C36 C37 123.4(6) . .
C35 C36 H28 118.3 . .
C37 C36 H28 118.3 . .
C38 C37 C36 116.6(6) . .
C38 C37 C39 124.1(5) . .
C36 C37 C39 119.2(6) . .
C37 C38 C33 122.8(5) . .
C37 C38 H29 118.6 . .
C33 C38 H29 118.6 . .
C34 O4 Ni1 127.9(4) . .
C42 C39 C41 109.5(7) . .
C42 C39 C37 109.8(6) . .
C41 C39 C37 109.4(7) . .
C42 C39 C40 107.8(7) . .
C41 C39 C40 108.8(6) . .
C37 C39 C40 111.5(6) . .
C39 C40 H30 109.5 . .
C39 C40 H31 109.5 . .
H30 C40 H31 109.5 . .
C39 C40 H32 109.5 . .
H30 C40 H32 109.5 . .
H31 C40 H32 109.5 . .
C39 C41 H33 109.5 . .
C39 C41 H34 109.5 . .
H33 C41 H34 109.5 . .
C39 C41 H35 109.5 . .
H33 C41 H35 109.5 . .
H34 C41 H35 109.5 . .
C39 C42 H36 109.5 . .
C39 C42 H37 109.5 . .
H36 C42 H37 109.5 . .
C39 C42 H38 109.5 . .
H36 C42 H38 109.5 . .
H37 C42 H38 109.5 . .
C48 C43 C44 119.9(5) . .
C48 C43 C3 119.9(5) . .
C44 C43 C3 120.1(5) . .
O5 C44 C43 120.4(5) . .
O5 C44 C45 123.1(5) . .
C43 C44 C45 116.5(6) . .
C46 C45 C56 118.0(5) . .
C46 C45 C44 120.6(5) . .
C56 C45 C44 121.4(6) . .
C47 C46 C45 122.9(5) . .
C47 C46 H39 118.5 . .
C45 C46 H39 118.5 . .
C46 C47 C48 115.5(6) . .
C46 C47 C49 123.3(5) . .
C48 C47 C49 121.1(6) . .
C43 C48 C47 124.1(6) . .
C43 C48 H40 118.0 . .
C47 C48 H40 118.0 . .
C44 O5 Ni2 128.0(3) . .
C54 C49 C53 108.8(13) . .
C54 C49 C52 63.0(13) . .
C53 C49 C52 132.0(12) . .
C54 C49 C47 113.1(9) . .
C53 C49 C47 110.8(9) . .
C52 C49 C47 115.7(10) . .
C54 C49 C50 121.7(16) . .
C53 C49 C50 23.4(16) . .
C52 C49 C50 117.2(16) . .
C47 C49 C50 115.8(13) . .
C54 C49 C55 110.4(14) . .
C53 C49 C55 108.0(11) . .
C52 C49 C55 48.4(11) . .
C47 C49 C55 105.7(9) . .
C50 C49 C55 84.9(15) . .
C54 C49 C51 37.6(12) . .
C53 C49 C51 81.9(12) . .
C52 C49 C51 100.5(14) . .
C47 C49 C51 100.5(10) . .
C50 C49 C51 103.0(17) . .
C55 C49 C51 146.0(13) . .
C49 C50 H41 109.5 . .
C49 C50 H42 109.5 . .
H41 C50 H42 109.5 . .
C49 C50 H43 109.5 . .
H41 C50 H43 109.5 . .
H42 C50 H43 109.5 . .
C49 C51 H44 109.5 . .
C49 C51 H45 109.5 . .
H44 C51 H45 109.5 . .
C49 C51 H46 109.5 . .
H44 C51 H46 109.5 . .
H45 C51 H46 109.5 . .
C49 C52 H47 109.5 . .
C49 C52 H48 109.5 . .
H47 C52 H48 109.5 . .
C49 C52 H49 109.5 . .
H47 C52 H49 109.5 . .
H48 C52 H49 109.5 . .
C49 C53 H50 109.5 . .
C49 C53 H51 109.5 . .
H50 C53 H51 109.5 . .
C49 C53 H52 109.5 . .
H50 C53 H52 109.5 . .
H51 C53 H52 109.5 . .
C49 C54 H53 109.5 . .
C49 C54 H54 109.5 . .
H53 C54 H54 109.5 . .
C49 C54 H55 109.5 . .
H53 C54 H55 109.5 . .
H54 C54 H55 109.5 . .
C49 C55 H56 109.5 . .
C49 C55 H57 109.5 . .
H56 C55 H57 109.5 . .
C49 C55 H58 109.5 . .
H56 C55 H58 109.5 . .
H57 C55 H58 109.5 . .
N3 C56 C45 125.8(5) . .
N3 C56 H59 117.1 . .
C45 C56 H59 117.1 . .
C56 N3 C57 122.4(5) . .
C56 N3 Ni2 124.6(4) . .
C57 N3 Ni2 112.5(5) . .
C62 C57 C58 120.8(6) . .
C62 C57 N3 114.3(5) . .
C58 C57 N3 124.9(7) . .
C59 C58 C57 117.7(7) . .
C59 C58 H60 121.1 . .
C57 C58 H60 121.1 . .
C60 C59 C58 122.1(6) . .
C60 C59 O6 114.8(6) . .
C58 C59 O6 123.1(7) . .
O7 C60 C59 115.9(7) . .
O7 C60 C61 123.5(8) . .
C59 C60 C61 120.6(7) . .
C60 C61 C62 117.7(8) . .
C60 C61 H61 121.2 . .
C62 C61 H61 121.2 . .
C57 C62 C61 120.9(6) . .
C57 C62 N4 114.2(6) . .
C61 C62 N4 124.9(7) . .
C66 N4 C62 121.6(6) . .
C66 N4 Ni2 125.6(5) . .
C62 N4 Ni2 112.3(5) . .
C59 O6 C63 115.8(6) . .
O6 C63 H62 109.5 . .
O6 C63 H63 109.5 . .
H62 C63 H63 109.5 . .
O6 C63 H64 109.5 . .
H62 C63 H64 109.5 . .
H63 C63 H64 109.5 . .
C60 O7 C65 116.8(9) . .
C60 O7 C64 117.1(9) . .
C65 O7 C64 39.7(10) . .
O7 C64 H65 109.5 . .
O7 C64 H66 109.5 . .
H65 C64 H66 109.5 . .
O7 C64 H67 109.5 . .
H65 C64 H67 109.5 . .
H66 C64 H67 109.5 . .
O7 C65 H68 109.5 . .
O7 C65 H69 109.5 . .
H68 C65 H69 109.5 . .
O7 C65 H70 109.5 . .
H68 C65 H70 109.5 . .
H69 C65 H70 109.5 . .
N4 C66 C67 125.3(7) . .
N4 C66 H71 117.4 . .
C67 C66 H71 117.4 . .
C72 C67 C66 118.8(7) . .
C72 C67 C68 121.0(7) . .
C66 C67 C68 120.1(7) . .
O8 C68 C67 124.3(6) . .
O8 C68 C69 119.2(6) . .
C67 C68 C69 116.5(7) . .
C70 C69 C68 119.0(6) . .
C70 C69 C9 121.1(6) . .
C68 C69 C9 119.8(6) . .
C69 C70 C71 125.2(7) . .
C69 C70 H72 117.4 . .
C71 C70 H72 117.4 . .
C72 C71 C70 114.6(7) . .
C72 C71 C73 121.9(7) . .
C70 C71 C73 123.5(7) . .
C71 C72 C67 123.1(7) . .
C71 C72 H73 118.5 . .
C67 C72 H73 118.5 . .
C68 O8 Ni2 127.3(4) . .
C74 C73 C78 135.4(14) . .
C74 C73 C76 120.4(15) . .
C78 C73 C76 54.3(13) . .
C74 C73 C77 35.1(14) . .
C78 C73 C77 107.5(16) . .
C76 C73 C77 128.2(15) . .
C74 C73 C71 111.1(11) . .
C78 C73 C71 108.7(11) . .
C76 C73 C71 115.8(11) . .
C77 C73 C71 116.0(13) . .
C74 C73 C79 82.8(14) . .
C78 C73 C79 106.0(15) . .
C76 C73 C79 51.8(13) . .
C77 C73 C79 113.5(17) . .
C71 C73 C79 104.6(11) . .
C74 C73 C75 106.8(14) . .
C78 C73 C75 41.1(12) . .
C76 C73 C75 92.9(15) . .
C77 C73 C75 72.2(15) . .
C71 C73 C75 106.9(11) . .
C79 C73 C75 140.7(14) . .
C73 C74 H74 109.5 . .
C73 C74 H75 109.5 . .
H74 C74 H75 109.5 . .
C73 C74 H76 109.5 . .
H74 C74 H76 109.5 . .
H75 C74 H76 109.5 . .
C73 C75 H77 109.5 . .
C73 C75 H78 109.5 . .
H77 C75 H78 109.5 . .
C73 C75 H79 109.5 . .
H77 C75 H79 109.5 . .
H78 C75 H79 109.5 . .
C73 C76 H80 109.5 . .
C73 C76 H81 109.5 . .
H80 C76 H81 109.5 . .
C73 C76 H82 109.5 . .
H80 C76 H82 109.5 . .
H81 C76 H82 109.5 . .
C73 C77 H83 109.5 . .
C73 C77 H84 109.5 . .
H83 C77 H84 109.5 . .
C73 C77 H85 109.5 . .
H83 C77 H85 109.5 . .
H84 C77 H85 109.5 . .
C73 C78 H86 109.5 . .
C73 C78 H87 109.5 . .
H86 C78 H87 109.5 . .
C73 C78 H88 109.5 . .
H86 C78 H88 109.5 . .
H87 C78 H88 109.5 . .
C73 C79 H89 109.5 . .
C73 C79 H90 109.5 . .
H89 C79 H90 109.5 . .
C73 C79 H91 109.5 . .
H89 C79 H91 109.5 . .
H90 C79 H91 109.5 . .
C85 C80 C81 119.5(5) . .
C85 C80 C5 121.0(5) . .
C81 C80 C5 119.5(5) . .
O9 C81 C82 124.1(5) . .
O9 C81 C80 119.7(5) . .
C82 C81 C80 116.2(6) . .
C83 C82 C81 120.8(5) . .
C83 C82 C90 118.7(6) . .
C81 C82 C90 120.6(6) . .
C84 C83 C82 122.6(6) . .
C84 C83 H92 118.7 . .
C82 C83 H92 118.7 . .
C83 C84 C85 115.6(6) . .
C83 C84 C86 124.0(6) . .
C85 C84 C86 120.4(6) . .
C80 C85 C84 124.7(6) . .
C80 C85 H93 117.7 . .
C84 C85 H93 117.7 . .
C81 O9 Ni3 127.8(4) . .
C84 C86 C88 108.7(7) . .
C84 C86 C89 108.9(8) . .
C88 C86 C89 111.2(7) . .
C84 C86 C87 111.4(6) . .
C88 C86 C87 107.3(9) . .
C89 C86 C87 109.4(7) . .
C86 C87 H94 109.5 . .
C86 C87 H95 109.5 . .
H94 C87 H95 109.5 . .
C86 C87 H96 109.5 . .
H94 C87 H96 109.5 . .
H95 C87 H96 109.5 . .
C86 C88 H97 109.5 . .
C86 C88 H98 109.5 . .
H97 C88 H98 109.5 . .
C86 C88 H99 109.5 . .
H97 C88 H99 109.5 . .
H98 C88 H99 109.5 . .
C86 C89 H100 109.5 . .
C86 C89 H101 109.5 . .
H100 C89 H101 109.5 . .
C86 C89 H102 109.5 . .
H100 C89 H102 109.5 . .
H101 C89 H102 109.5 . .
N5 C90 C82 125.2(6) . .
N5 C90 H103 117.4 . .
C82 C90 H103 117.4 . .
C90 N5 C91 120.6(5) . .
C90 N5 Ni3 126.1(4) . .
C91 N5 Ni3 113.1(4) . .
C96 C91 C92 121.3(6) . .
C96 C91 N5 113.2(6) . .
C92 C91 N5 125.5(6) . .
C93 C92 C91 119.4(6) . .
C93 C92 H104 120.3 . .
C91 C92 H104 120.3 . .
O10 C93 C92 125.0(7) . .
O10 C93 C94 116.0(6) . .
C92 C93 C94 119.1(6) . .
C95 C94 O11 123.3(7) . .
C95 C94 C93 121.8(6) . .
O11 C94 C93 114.9(6) . .
C94 C95 C96 118.1(7) . .
C94 C95 H105 121.0 . .
C96 C95 H105 121.0 . .
C91 C96 N6 114.9(5) . .
C91 C96 C95 120.4(6) . .
N6 C96 C95 124.7(6) . .
C93 O10 C97 117.5(5) . .
O10 C97 H106 109.5 . .
O10 C97 H107 109.5 . .
H106 C97 H107 109.5 . .
O10 C97 H108 109.5 . .
H106 C97 H108 109.5 . .
H107 C97 H108 109.5 . .
C94 O11 C98 116.4(6) . .
O11 C98 H109 109.5 . .
O11 C98 H110 109.5 . .
H109 C98 H110 109.5 . .
O11 C98 H111 109.5 . .
H109 C98 H111 109.5 . .
H110 C98 H111 109.5 . .
C99 N6 C96 122.1(5) . .
C99 N6 Ni3 125.1(5) . .
C96 N6 Ni3 112.7(4) . .
N6 C99 C100 126.1(6) . .
N6 C99 H112 116.9 . .
C100 C99 H112 116.9 . .
C99 C100 C105 118.5(6) . .
C99 C100 C101 121.5(6) . .
C105 C100 C101 119.9(7) . .
O12 C101 C102 120.4(6) . .
O12 C101 C100 122.4(6) . .
C102 C101 C100 117.2(6) . .
C103 C102 C101 119.8(7) . .
C103 C102 C11 118.9(7) . .
C101 C102 C11 121.2(6) . .
C102 C103 C104 123.0(8) . .
C102 C103 H113 118.5 . .
C104 C103 H113 118.5 . .
C105 C104 C103 116.9(7) . .
C105 C104 C106 122.5(8) . .
C103 C104 C106 120.5(9) . .
C104 C105 C100 122.4(7) . .
C104 C105 H114 118.8 . .
C100 C105 H114 118.8 . .
C101 O12 Ni3 127.9(4) . .
C112 C106 C107 122.4(17) . .
C112 C106 C108 60.9(16) . .
C107 C106 C108 98.0(15) . .
C112 C106 C104 120.1(16) . .
C107 C106 C104 117.0(11) . .
C108 C106 C104 105.2(11) . .
C112 C106 C109 40.7(15) . .
C107 C106 C109 121.3(12) . .
C108 C106 C109 101.5(14) . .
C104 C106 C109 110.1(10) . .
C112 C106 C110 112.9(19) . .
C107 C106 C110 57.5(13) . .
C108 C106 C110 148.4(15) . .
C104 C106 C110 104.0(12) . .
C109 C106 C110 79.3(14) . .
C112 C106 C111 101(2) . .
C107 C106 C111 50.0(15) . .
C108 C106 C111 50.1(15) . .
C104 C106 C111 111.3(14) . .
C109 C106 C111 134.7(15) . .
C110 C106 C111 107.3(19) . .
C106 C107 H115 109.5 . .
C106 C107 H116 109.5 . .
H115 C107 H116 109.5 . .
C106 C107 H117 109.5 . .
H115 C107 H117 109.5 . .
H116 C107 H117 109.5 . .
C106 C108 H118 109.5 . .
C106 C108 H119 109.5 . .
H118 C108 H119 109.5 . .
C106 C108 H120 109.5 . .
H118 C108 H120 109.5 . .
H119 C108 H120 109.5 . .
C106 C109 H121 109.5 . .
C106 C109 H122 109.5 . .
H121 C109 H122 109.5 . .
C106 C109 H123 109.5 . .
H121 C109 H123 109.5 . .
H122 C109 H123 109.5 . .
C106 C110 H124 109.5 . .
C106 C110 H125 109.5 . .
H124 C110 H125 109.5 . .
C106 C110 H126 109.5 . .
H124 C110 H126 109.5 . .
H125 C110 H126 109.5 . .
C106 C111 H127 109.5 . .
C106 C111 H128 109.5 . .
H127 C111 H128 109.5 . .
C106 C111 H129 109.5 . .
H127 C111 H129 109.5 . .
H128 C111 H129 109.5 . .
C106 C112 H130 109.5 . .
C106 C112 H131 109.5 . .
H130 C112 H131 109.5 . .
C106 C112 H132 109.5 . .
H130 C112 H132 109.5 . .
H131 C112 H132 109.5 . .
H133 O13 H134 106(3) . .
H135 O14 H136 105(3) . .
O15 S1 C113 98.6(18) . .
O15 S1 C114 102.0(15) . .
C113 S1 C114 105.1(17) . .
S1 C113 H137 109.5 . .
S1 C113 H138 109.5 . .
H137 C113 H138 109.5 . .
S1 C113 H139 109.5 . .
H137 C113 H139 109.5 . .
H138 C113 H139 109.5 . .
S1 C114 H140 109.5 . .
S1 C114 H141 109.5 . .
H140 C114 H141 109.5 . .
S1 C114 H142 109.5 . .
H140 C114 H142 109.5 . .
H141 C114 H142 109.5 . .
O16 S2 C116 106.6(17) . .
O16 S2 C115 98.9(16) . .
C116 S2 C115 88.8(17) . .
S2 C115 H143 109.5 . .
S2 C115 H144 109.5 . .
H143 C115 H144 109.5 . .
S2 C115 H145 109.5 . .
H143 C115 H145 109.5 . .
H144 C115 H145 109.5 . .
S2 C116 H146 109.5 . .
S2 C116 H147 109.5 . .
H146 C116 H147 109.5 . .
S2 C116 H148 109.5 . .
H146 C116 H148 109.5 . .
H147 C116 H148 109.5 . .
O17 S3 C118 107.0(11) . .
O17 S3 C117 100.9(7) . .
C118 S3 C117 93.3(10) . .
S3 C117 H149 109.5 . .
S3 C117 H150 109.5 . .
H149 C117 H150 109.5 . .
S3 C117 H151 109.5 . .
H149 C117 H151 109.5 . .
H150 C117 H151 109.5 . .
S3 C118 H152 109.5 . .
S3 C118 H153 109.5 . .
H152 C118 H153 109.5 . .
S3 C118 H154 109.5 . .
H152 C118 H154 109.5 . .
H153 C118 H154 109.5 . .
S4 C120 H158 109.5 . .
S4 C120 H159 109.5 . .
H158 C120 H159 109.5 . .
S4 C120 H160 109.5 . .
H158 C120 H160 109.5 . .
H159 C120 H160 109.5 . .
O19 S5 C121 107.8(7) . .
O19 S5 C122 103.2(5) . .
C121 S5 C122 99.3(8) . .
S5 C121 H161 109.5 . .
S5 C121 H162 109.5 . .
H161 C121 H162 109.5 . .
S5 C121 H163 109.5 . .
H161 C121 H163 109.5 . .
H162 C121 H163 109.5 . .
S5 C122 H164 109.5 . .
S5 C122 H165 109.5 . .
H164 C122 H165 109.5 . .
S5 C122 H166 109.5 . .
H164 C122 H166 109.5 . .
H165 C122 H166 109.5 . .
C124 S6 C123 95.2(13) . .
S6 C123 H167 109.5 . .
S6 C123 H168 109.5 . .
H167 C123 H168 109.5 . .
S6 C123 H169 109.5 . .
H167 C123 H169 109.5 . .
H168 C123 H169 109.5 . .
S6 C124 H170 109.5 . .
S6 C124 H171 109.5 . .
H170 C124 H171 109.5 . .
S6 C124 H172 109.5 . .
H170 C124 H172 109.5 . .
H171 C124 H172 109.5 . .
O21 S7 C126 106.3(10) . .
O21 S7 C125 108.3(9) . .
C126 S7 C125 87.6(12) . .
S7 C125 H173 109.5 . .
S7 C125 H174 109.5 . .
H173 C125 H174 109.5 . .
S7 C125 H175 109.5 . .
H173 C125 H175 109.5 . .
H174 C125 H175 109.5 . .
S7 C126 H176 109.5 . .
S7 C126 H177 109.5 . .
H176 C126 H177 109.5 . .
S7 C126 H178 109.5 . .
H176 C126 H178 109.5 . .
H177 C126 H178 109.5 . .
Cl2 C127 Cl1 114.8(13) . .
Cl2 C127 H179 108.6 . .
Cl1 C127 H179 108.6 . .
Cl2 C127 H180 108.6 . .
Cl1 C127 H180 108.6 . .
H179 C127 H180 107.6 . .
Cl3 C128 Cl4 112.1(18) . .
Cl3 C128 H181 109.2 . .
Cl4 C128 H181 109.2 . .
Cl3 C128 H182 109.2 . .
Cl4 C128 H182 109.2 . .
H181 C128 H182 107.9 . .
Cl5 C129 Cl6 113.5(16) . .
Cl5 C129 H183 108.9 . .
Cl6 C129 H183 108.9 . .
Cl5 C129 H184 108.9 . .
Cl6 C129 H184 108.9 . .
H183 C129 H184 107.7 . .
Cl8 C130 Cl7 109.5(12) . .
Cl8 C130 H185 109.8 . .
Cl7 C130 H185 109.8 . .
Cl8 C130 H186 109.8 . .
Cl7 C130 H186 109.8 . .
H185 C130 H186 108.2 . .
Cl9 C131 Cl10 105.2(11) . .
Cl9 C131 H187 110.7 . .
Cl10 C131 H187 110.7 . .
Cl9 C131 H188 110.7 . .
Cl10 C131 H188 110.7 . .
H187 C131 H188 108.8 . .
Cl12 C132 H189 108.9 . .
Cl12 C132 H190 108.9 . .
H189 C132 H190 107.7 . .
Cl13 C133 Cl14 115.2(11) . .
Cl13 C133 H191 108.5 . .
Cl14 C133 H191 108.5 . .
Cl13 C133 H192 108.5 . .
Cl14 C133 H192 108.5 . .
H191 C133 H192 107.5 . .
Cl15 C134 H193 109.5 . .
Cl15 C134 H194 109.5 . .
H193 C134 H194 108.1 . .
Cl17 C135 Cl18 111.8(12) . .
Cl17 C135 H195 109.3 . .
Cl18 C135 H195 109.3 . .
Cl17 C135 H196 109.3 . .
Cl18 C135 H196 109.3 . .
H195 C135 H196 107.9 . .
Cl20 C136 Cl19 107.1(14) . .
Cl20 C136 H197 110.3 . .
Cl19 C136 H197 110.3 . .
Cl20 C136 H198 110.3 . .
Cl19 C136 H198 110.3 . .
H197 C136 H198 108.6 . .
Cl22 C137 H199 108.7 . .
Cl22 C137 H200 108.7 . .
H199 C137 H200 107.6 . .
Cl24 C138 H201 109.4 . .
Cl24 C138 H202 109.4 . .
H201 C138 H202 108.0 . .
Cl25 C139 Cl26 114.1(18) . .
Cl25 C139 H203 108.7 . .
Cl26 C139 H203 108.7 . .
Cl25 C139 H204 108.7 . .
Cl26 C139 H204 108.7 . .
H203 C139 H204 107.6 . .
Cl27 C140 Cl28 114.6(19) . .
Cl27 C140 H205 108.6 . .
Cl28 C140 H205 108.6 . .
Cl27 C140 H206 108.6 . .
Cl28 C140 H206 108.6 . .
H205 C140 H206 107.6 . .
Cl30 C141 Cl29 112.3(18) . .
Cl30 C141 H207 109.1 . .
Cl29 C141 H207 109.1 . .
Cl30 C141 H208 109.1 . .
Cl29 C141 H208 109.1 . .
H207 C141 H208 107.9 . .
Cl32 C142 Cl31 106.1(11) . .
Cl32 C142 H209 110.5 . .
Cl31 C142 H209 110.5 . .
Cl32 C142 H210 110.5 . .
Cl31 C142 H210 110.5 . .
H209 C142 H210 108.7 . .
Cl34 C143 Cl33 120.9(16) . .
Cl34 C143 H211 107.1 . .
Cl33 C143 H211 107.1 . .
Cl34 C143 H212 107.1 . .
Cl33 C143 H212 107.1 . .
H211 C143 H212 106.8 . .
Cl35 C144 Cl36 112.6(15) . .
Cl35 C144 H213 109.1 . .
Cl36 C144 H213 109.1 . .
Cl35 C144 H214 109.1 . .
Cl36 C144 H214 109.1 . .
H213 C144 H214 107.8 . .
Cl38 C145 Cl37 112.8(18) . .
Cl38 C145 H215 109.0 . .
Cl37 C145 H215 109.0 . .
Cl38 C145 H216 109.0 . .
Cl37 C145 H216 109.0 . .
H215 C145 H216 107.8 . .
Cl39 C146 Cl40 114.8(12) . .
Cl39 C146 H217 108.6 . .
Cl40 C146 H217 108.6 . .
Cl39 C146 H218 108.6 . .
Cl40 C146 H218 108.6 . .
H217 C146 H218 107.5 . .
Cl41 C147 H219 109.7 . .
Cl41 C147 H220 109.7 . .
H219 C147 H220 108.2 . .
C153 C148 C149 111.8(14) . .
C153 C148 H221 109.3 . .
C149 C148 H221 109.3 . .
C153 C148 H222 109.3 . .
C149 C148 H222 109.3 . .
H221 C148 H222 107.9 . .
C150 C149 C148 108.8(14) . .
C150 C149 H223 109.9 . .
C148 C149 H223 109.9 . .
C150 C149 H224 109.9 . .
C148 C149 H224 109.9 . .
H223 C149 H224 108.3 . .
C151 C150 C149 110.3(14) . .
C151 C150 H225 109.6 . .
C149 C150 H225 109.6 . .
C151 C150 H226 109.6 . .
C149 C150 H226 109.6 . .
H225 C150 H226 108.1 . .
C152 C151 C150 113.0(16) . .
C152 C151 H227 109.0 . .
C150 C151 H227 109.0 . .
C152 C151 H228 109.0 . .
C150 C151 H228 109.0 . .
H227 C151 H228 107.8 . .
C151 C152 C153 106.4(14) . .
C151 C152 H229 110.4 . .
C153 C152 H229 110.4 . .
C151 C152 H230 110.4 . .
C153 C152 H230 110.4 . .
H229 C152 H230 108.6 . .
C148 C153 C152 106.7(14) . .
C148 C153 H231 110.4 . .
C152 C153 H231 110.4 . .
C148 C153 H232 110.4 . .
C152 C153 H232 110.4 . .
H231 C153 H232 108.6 . .
C159 C154 C155 112.1(14) . .
C159 C154 H233 109.2 . .
C155 C154 H233 109.2 . .
C159 C154 H234 109.2 . .
C155 C154 H234 109.2 . .
H233 C154 H234 107.9 . .
C154 C155 C156 110.1(14) . .
C154 C155 H235 109.6 . .
C156 C155 H235 109.6 . .
C154 C155 H236 109.6 . .
C156 C155 H236 109.6 . .
H235 C155 H236 108.1 . .
C157 C156 C155 107.1(14) . .
C157 C156 H237 110.3 . .
C155 C156 H237 110.3 . .
C157 C156 H238 110.3 . .
C155 C156 H238 110.3 . .
H237 C156 H238 108.6 . .
C158 C157 C156 112.8(15) . .
C158 C157 H239 109.0 . .
C156 C157 H239 109.0 . .
C158 C157 H240 109.0 . .
C156 C157 H240 109.0 . .
H239 C157 H240 107.8 . .
C157 C158 C159 113.9(14) . .
C157 C158 H241 108.8 . .
C159 C158 H241 108.8 . .
C157 C158 H242 108.8 . .
C159 C158 H242 108.8 . .
H241 C158 H242 107.7 . .
C154 C159 C158 109.7(14) . .
C154 C159 H243 109.7 . .
C158 C159 H243 109.7 . .
C154 C159 H244 109.7 . .
C158 C159 H244 109.7 . .
H243 C159 H244 108.2 . .
C165 C160 C161 107.5(15) . .
C165 C160 H245 110.2 . .
C161 C160 H245 110.2 . .
C165 C160 H246 110.2 . .
C161 C160 H246 110.2 . .
H245 C160 H246 108.5 . .
C162 C161 C160 108.8(16) . .
C162 C161 H247 109.9 . .
C160 C161 H247 109.9 . .
C162 C161 H248 109.9 . .
C160 C161 H248 109.9 . .
H247 C161 H248 108.3 . .
C161 C162 C163 108.2(17) . .
C161 C162 H249 110.1 . .
C163 C162 H249 110.1 . .
C161 C162 H250 110.1 . .
C163 C162 H250 110.1 . .
H249 C162 H250 108.4 . .
C164 C163 C162 108.7(16) . .
C164 C163 H251 109.9 . .
C162 C163 H251 109.9 . .
C164 C163 H252 109.9 . .
C162 C163 H252 109.9 . .
H251 C163 H252 108.3 . .
C163 C164 C165 111.4(17) . .
C163 C164 H253 109.4 . .
C165 C164 H253 109.4 . .
C163 C164 H254 109.4 . .
C165 C164 H254 109.4 . .
H253 C164 H254 108.0 . .
C160 C165 C164 110.2(17) . .
C160 C165 H255 109.6 . .
C164 C165 H255 109.6 . .
C160 C165 H256 109.6 . .
C164 C165 H256 109.6 . .
H255 C165 H256 108.1 . .
C171 C166 C167 112.1(13) . .
C171 C166 H257 109.2 . .
C167 C166 H257 109.2 . .
C171 C166 H258 109.2 . .
C167 C166 H258 109.2 . .
H257 C166 H258 107.9 . .
C166 C167 C168 113.4(14) . .
C166 C167 H259 108.9 . .
C168 C167 H259 108.9 . .
C166 C167 H260 108.9 . .
C168 C167 H260 108.9 . .
H259 C167 H260 107.7 . .
C167 C168 C169 112.4(13) . .
C167 C168 H261 109.1 . .
C169 C168 H261 109.1 . .
C167 C168 H262 109.1 . .
C169 C168 H262 109.1 . .
H261 C168 H262 107.9 . .
C170 C169 C168 113.0(13) . .
C170 C169 H263 109.0 . .
C168 C169 H263 109.0 . .
C170 C169 H264 109.0 . .
C168 C169 H264 109.0 . .
H263 C169 H264 107.8 . .
C169 C170 C171 112.2(13) . .
C169 C170 H265 109.2 . .
C171 C170 H265 109.2 . .
C169 C170 H266 109.2 . .
C171 C170 H266 109.2 . .
H265 C170 H266 107.9 . .
C166 C171 C170 110.5(13) . .
C166 C171 H267 109.6 . .
C170 C171 H267 109.6 . .
C166 C171 H268 109.6 . .
C170 C171 H268 109.6 . .
H267 C171 H268 108.1 . .
C177 C172 C173 109.2(17) . .
C177 C172 H269 109.8 . .
C173 C172 H269 109.8 . .
C177 C172 H270 109.8 . .
C173 C172 H270 109.8 . .
H269 C172 H270 108.3 . .
C174 C173 C172 109.2(17) . .
C174 C173 H271 109.8 . .
C172 C173 H271 109.8 . .
C174 C173 H272 109.8 . .
C172 C173 H272 109.8 . .
H271 C173 H272 108.3 . .
C175 C174 C173 111.3(18) . .
C175 C174 H273 109.4 . .
C173 C174 H273 109.4 . .
C175 C174 H274 109.4 . .
C173 C174 H274 109.4 . .
H273 C174 H274 108.0 . .
C174 C175 C176 112.5(18) . .
C174 C175 H275 109.1 . .
C176 C175 H275 109.1 . .
C174 C175 H276 109.1 . .
C176 C175 H276 109.1 . .
H275 C175 H276 107.8 . .
C175 C176 C177 110.5(18) . .
C175 C176 H277 109.6 . .
C177 C176 H277 109.6 . .
C175 C176 H278 109.6 . .
C177 C176 H278 109.6 . .
H277 C176 H278 108.1 . .
C172 C177 C176 110.2(18) . .
C172 C177 H279 109.6 . .
C176 C177 H279 109.6 . .
C172 C177 H280 109.6 . .
C176 C177 H280 109.6 . .
H279 C177 H280 108.1 . .
C179 C178 C183 112.5(18) . .
C179 C178 H281 109.1 . .
C183 C178 H281 109.1 . .
C179 C178 H282 109.1 . .
C183 C178 H282 109.1 . .
H281 C178 H282 107.8 . .
C178 C179 C180 111.7(17) . .
C178 C179 H283 109.3 . .
C180 C179 H283 109.3 . .
C178 C179 H284 109.3 . .
C180 C179 H284 109.3 . .
H283 C179 H284 107.9 . .
C181 C180 C179 111.9(17) . .
C181 C180 H285 109.2 . .
C179 C180 H285 109.2 . .
C181 C180 H286 109.2 . .
C179 C180 H286 109.2 . .
H285 C180 H286 107.9 . .
C180 C181 C182 112.5(17) . .
C180 C181 H287 109.1 . .
C182 C181 H287 109.1 . .
C180 C181 H288 109.1 . .
C182 C181 H288 109.1 . .
H287 C181 H288 107.8 . .
C181 C182 C183 112.4(17) . .
C181 C182 H289 109.1 . .
C183 C182 H289 109.1 . .
C181 C182 H290 109.1 . .
C183 C182 H290 109.1 . .
H289 C182 H290 107.9 . .
C178 C183 C182 112.6(18) . .
C178 C183 H291 109.1 . .
C182 C183 H291 109.1 . .
C178 C183 H292 109.1 . .
C182 C183 H292 109.1 . .
H291 C183 H292 107.8 . .
C185 C184 C189 114.2(13) . .
C185 C184 H293 108.7 . .
C189 C184 H293 108.7 . .
C185 C184 H294 108.7 . .
C189 C184 H294 108.7 . .
H293 C184 H294 107.6 . .
C186 C185 C184 117.3(14) . .
C186 C185 H295 108.0 . .
C184 C185 H295 108.0 . .
C186 C185 H296 108.0 . .
C184 C185 H296 108.0 . .
H295 C185 H296 107.2 . .
C185 C186 C187 120.1(15) . .
C185 C186 H297 107.3 . .
C187 C186 H297 107.3 . .
C185 C186 H298 107.3 . .
C187 C186 H298 107.3 . .
H297 C186 H298 106.9 . .
C186 C187 C188 110.2(15) . .
C186 C187 H299 109.6 . .
C188 C187 H299 109.6 . .
C186 C187 H300 109.6 . .
C188 C187 H300 109.6 . .
H299 C187 H300 108.1 . .
C189 C188 C187 105.7(15) . .
C189 C188 H301 110.6 . .
C187 C188 H301 110.6 . .
C189 C188 H302 110.6 . .
C187 C188 H302 110.6 . .
H301 C188 H302 108.7 . .
C188 C189 C184 111.6(15) . .
C188 C189 H303 109.3 . .
C184 C189 H303 109.3 . .
C188 C189 H304 109.3 . .
C184 C189 H304 109.3 . .
H303 C189 H304 108.0 . .
C195 C190 C191 112.8(17) . .
C195 C190 H305 109.0 . .
C191 C190 H305 109.0 . .
C195 C190 H306 109.0 . .
C191 C190 H306 109.0 . .
H305 C190 H306 107.8 . .
C190 C191 C192 109.1(16) . .
C190 C191 H307 109.9 . .
C192 C191 H307 109.9 . .
C190 C191 H308 109.9 . .
C192 C191 H308 109.9 . .
H307 C191 H308 108.3 . .
C193 C192 C191 109.0(17) . .
C193 C192 H309 109.9 . .
C191 C192 H309 109.9 . .
C193 C192 H310 109.9 . .
C191 C192 H310 109.9 . .
H309 C192 H310 108.3 . .
C194 C193 C192 111.8(18) . .
C194 C193 H311 109.3 . .
C192 C193 H311 109.3 . .
C194 C193 H312 109.3 . .
C192 C193 H312 109.3 . .
H311 C193 H312 107.9 . .
C193 C194 C195 110.8(18) . .
C193 C194 H313 109.5 . .
C195 C194 H313 109.5 . .
C193 C194 H314 109.5 . .
C195 C194 H314 109.5 . .
H313 C194 H314 108.1 . .
C190 C195 C194 111.1(17) . .
C190 C195 H315 109.4 . .
C194 C195 H315 109.4 . .
C190 C195 H316 109.4 . .
C194 C195 H316 109.4 . .
H315 C195 H316 108.0 . .
C197 C196 C198 108.7(16) . 2
C197 C196 H317 110.0 . .
C198 C196 H317 110.0 2 .
C197 C196 H318 110.0 . .
C198 C196 H318 110.0 2 .
H317 C196 H318 108.3 . .
C198 C197 C196 109.9(16) . .
C198 C197 H319 109.7 . .
C196 C197 H319 109.7 . .
C198 C197 H320 109.7 . .
C196 C197 H320 109.7 . .
H319 C197 H320 108.2 . .
C197 C198 C196 112.1(17) . 2
C197 C198 H321 109.2 . .
C196 C198 H321 109.2 2 .
C197 C198 H322 109.2 . .
C196 C198 H322 109.2 2 .
H321 C198 H322 107.9 . .
C200 C199 C204 113.0(18) . .
C200 C199 H323 109.0 . .
C204 C199 H323 109.0 . .
C200 C199 H324 109.0 . .
C204 C199 H324 109.0 . .
H323 C199 H324 107.8 . .
C199 C200 C201 110.3(17) . .
C199 C200 H325 109.6 . .
C201 C200 H325 109.6 . .
C199 C200 H326 109.6 . .
C201 C200 H326 109.6 . .
H325 C200 H326 108.1 . .
C202 C201 C200 110.4(17) . .
C202 C201 H327 109.6 . .
C200 C201 H327 109.6 . .
C202 C201 H328 109.6 . .
C200 C201 H328 109.6 . .
H327 C201 H328 108.1 . .
C201 C202 C203 111.8(18) . .
C201 C202 H329 109.3 . .
C203 C202 H329 109.3 . .
C201 C202 H330 109.3 . .
C203 C202 H330 109.3 . .
H329 C202 H330 107.9 . .
C202 C203 C204 111.5(18) . .
C202 C203 H331 109.3 . .
C204 C203 H331 109.3 . .
C202 C203 H332 109.3 . .
C204 C203 H332 109.3 . .
H331 C203 H332 108.0 . .
C199 C204 C203 111.6(18) . .
C199 C204 H333 109.3 . .
C203 C204 H333 109.3 . .
C199 C204 H334 109.3 . .
C203 C204 H334 109.3 . .
H333 C204 H334 108.0 . .

loop_
_geom_bond_atom_site_label_1
_geom_bond_atom_site_label_2
_geom_bond_distance
_geom_bond_site_symmetry_2
Ni1 O4 1.840(4) .
Ni1 O1 1.854(4) .
Ni1 N1 1.857(5) .
Ni1 N2 1.863(5) .
Ni2 O5 1.832(4) .
Ni2 O8 1.840(4) .
Ni2 N4 1.848(6) .
Ni2 N3 1.867(5) .
Ni3 O12 1.832(5) .
Ni3 N5 1.841(5) .
Ni3 O9 1.842(4) .
Ni3 N6 1.858(5) .
C1 C2 1.389(7) .
C1 C6 1.398(7) .
C1 C13 1.491(8) .
C2 C3 1.389(8) .
C2 H1 0.9500 .
C3 C4 1.393(7) .
C3 C43 1.496(7) .
C4 C5 1.385(7) .
C4 H2 0.9500 .
C5 C6 1.387(8) .
C5 C80 1.500(7) .
C6 H3 0.9500 .
C7 C12 1.361(9) .
C7 C8 1.399(9) .
C7 C35 1.501(7) .
C8 C9 1.396(8) .
C8 H4 0.9500 .
C9 C10 1.381(9) .
C9 C69 1.491(9) .
C10 C11 1.392(9) .
C10 H5 0.9500 .
C11 C12 1.412(8) .
C11 C102 1.486(9) .
C12 H6 0.9500 .
C13 C18 1.393(8) .
C13 C14 1.417(8) .
C14 O1 1.302(7) .
C14 C15 1.401(8) .
C15 C16 1.418(9) .
C15 C23 1.434(8) .
C16 C17 1.380(9) .
C16 H7 0.9500 .
C17 C18 1.407(8) .
C17 C19 1.544(9) .
C18 H8 0.9500 .
C19 C21 1.465(11) .
C19 C20 1.500(12) .
C19 C22 1.508(10) .
C20 H9 0.9800 .
C20 H10 0.9800 .
C20 H11 0.9800 .
C21 H12 0.9800 .
C21 H13 0.9800 .
C21 H14 0.9800 .
C22 H15 0.9800 .
C22 H16 0.9800 .
C22 H17 0.9800 .
C23 N1 1.292(8) .
C23 H18 0.9500 .
N1 C24 1.432(7) .
C24 C29 1.373(9) .
C24 C25 1.403(8) .
C25 C26 1.386(8) .
C25 H19 0.9500 .
C26 O2 1.353(7) .
C26 C27 1.394(10) .
C27 C28 1.370(9) .
C27 O3 1.372(7) .
C28 C29 1.403(8) .
C28 H20 0.9500 .
C29 N2 1.413(7) .
O2 C30 1.408(9) .
C30 H21 0.9800 .
C30 H22 0.9800 .
C30 H23 0.9800 .
O3 C31 1.433(9) .
C31 H24 0.9800 .
C31 H25 0.9800 .
C31 H26 0.9800 .
N2 C32 1.286(8) .
C32 C33 1.415(9) .
C32 H27 0.9500 .
C33 C38 1.426(9) .
C33 C34 1.426(8) .
C34 O4 1.296(7) .
C34 C35 1.424(9) .
C35 C36 1.380(9) .
C36 C37 1.420(8) .
C36 H28 0.9500 .
C37 C38 1.345(9) .
C37 C39 1.532(9) .
C38 H29 0.9500 .
C39 C42 1.506(11) .
C39 C41 1.518(11) .
C39 C40 1.538(9) .
C40 H30 0.9800 .
C40 H31 0.9800 .
C40 H32 0.9800 .
C41 H33 0.9800 .
C41 H34 0.9800 .
C41 H35 0.9800 .
C42 H36 0.9800 .
C42 H37 0.9800 .
C42 H38 0.9800 .
C43 C48 1.365(8) .
C43 C44 1.419(8) .
C44 O5 1.287(7) .
C44 C45 1.433(7) .
C45 C46 1.397(8) .
C45 C56 1.408(8) .
C46 C47 1.368(8) .
C46 H39 0.9500 .
C47 C48 1.425(8) .
C47 C49 1.521(10) .
C48 H40 0.9500 .
C49 C54 1.406(18) .
C49 C53 1.487(19) .
C49 C52 1.507(19) .
C49 C50 1.52(3) .
C49 C55 1.584(19) .
C49 C51 1.76(3) .
C50 H41 0.9800 .
C50 H42 0.9800 .
C50 H43 0.9800 .
C51 H44 0.9800 .
C51 H45 0.9800 .
C51 H46 0.9800 .
C52 H47 0.9800 .
C52 H48 0.9800 .
C52 H49 0.9800 .
C53 H50 0.9800 .
C53 H51 0.9800 .
C53 H52 0.9800 .
C54 H53 0.9800 .
C54 H54 0.9800 .
C54 H55 0.9800 .
C55 H56 0.9800 .
C55 H57 0.9800 .
C55 H58 0.9800 .
C56 N3 1.287(8) .
C56 H59 0.9500 .
N3 C57 1.412(7) .
C57 C62 1.373(10) .
C57 C58 1.400(8) .
C58 C59 1.381(9) .
C58 H60 0.9500 .
C59 C60 1.372(11) .
C59 O6 1.384(7) .
C60 O7 1.357(8) .
C60 C61 1.391(10) .
C61 C62 1.412(9) .
C61 H61 0.9500 .
C62 N4 1.432(8) .
N4 C66 1.298(10) .
O6 C63 1.416(9) .
C63 H62 0.9800 .
C63 H63 0.9800 .
C63 H64 0.9800 .
O7 C65 1.445(19) .
O7 C64 1.52(2) .
C64 H65 0.9800 .
C64 H66 0.9800 .
C64 H67 0.9800 .
C65 H68 0.9800 .
C65 H69 0.9800 .
C65 H70 0.9800 .
C66 C67 1.421(10) .
C66 H71 0.9500 .
C67 C72 1.396(10) .
C67 C68 1.424(9) .
C68 O8 1.300(8) .
C68 C69 1.436(9) .
C69 C70 1.374(10) .
C70 C71 1.414(10) .
C70 H72 0.9500 .
C71 C72 1.389(10) .
C71 C73 1.519(11) .
C72 H73 0.9500 .
C73 C74 1.42(2) .
C73 C78 1.46(2) .
C73 C76 1.49(2) .
C73 C77 1.50(2) .
C73 C79 1.65(2) .
C73 C75 1.65(3) .
C74 H74 0.9800 .
C74 H75 0.9800 .
C74 H76 0.9800 .
C75 H77 0.9800 .
C75 H78 0.9800 .
C75 H79 0.9800 .
C76 H80 0.9800 .
C76 H81 0.9800 .
C76 H82 0.9800 .
C77 H83 0.9800 .
C77 H84 0.9800 .
C77 H85 0.9800 .
C78 H86 0.9800 .
C78 H87 0.9800 .
C78 H88 0.9800 .
C79 H89 0.9800 .
C79 H90 0.9800 .
C79 H91 0.9800 .
C80 C85 1.357(8) .
C80 C81 1.429(8) .
C81 O9 1.291(7) .
C81 C82 1.420(8) .
C82 C83 1.397(9) .
C82 C90 1.429(8) .
C83 C84 1.368(8) .
C83 H92 0.9500 .
C84 C85 1.407(8) .
C84 C86 1.522(10) .
C85 H93 0.9500 .
C86 C88 1.533(14) .
C86 C89 1.536(13) .
C86 C87 1.553(10) .
C87 H94 0.9800 .
C87 H95 0.9800 .
C87 H96 0.9800 .
C88 H97 0.9800 .
C88 H98 0.9800 .
C88 H99 0.9800 .
C89 H100 0.9800 .
C89 H101 0.9800 .
C89 H102 0.9800 .
C90 N5 1.300(8) .
C90 H103 0.9500 .
N5 C91 1.439(7) .
C91 C96 1.365(9) .
C91 C92 1.390(9) .
C92 C93 1.387(8) .
C92 H104 0.9500 .
C93 O10 1.346(8) .
C93 C94 1.407(10) .
C94 C95 1.372(10) .
C94 O11 1.374(7) .
C95 C96 1.415(9) .
C95 H105 0.9500 .
C96 N6 1.411(8) .
O10 C97 1.415(8) .
C97 H106 0.9800 .
C97 H107 0.9800 .
C97 H108 0.9800 .
O11 C98 1.423(9) .
C98 H109 0.9800 .
C98 H110 0.9800 .
C98 H111 0.9800 .
N6 C99 1.283(8) .
C99 C100 1.401(9) .
C99 H112 0.9500 .
C100 C105 1.404(9) .
C100 C101 1.437(9) .
C101 O12 1.299(7) .
C101 C102 1.410(10) .
C102 C103 1.379(10) .
C103 C104 1.414(11) .
C103 H113 0.9500 .
C104 C105 1.364(11) .
C104 C106 1.527(11) .
C105 H114 0.9500 .
C106 C112 1.40(3) .
C106 C107 1.47(2) .
C106 C108 1.51(2) .
C106 C109 1.57(2) .
C106 C110 1.65(3) .
C106 C111 1.70(4) .
C107 H115 0.9800 .
C107 H116 0.9800 .
C107 H117 0.9800 .
C108 H118 0.9800 .
C108 H119 0.9800 .
C108 H120 0.9800 .
C109 H121 0.9800 .
C109 H122 0.9800 .
C109 H123 0.9800 .
C110 H124 0.9800 .
C110 H125 0.9800 .
C110 H126 0.9800 .
C111 H127 0.9800 .
C111 H128 0.9800 .
C111 H129 0.9800 .
C112 H130 0.9800 .
C112 H131 0.9800 .
C112 H132 0.9800 .
O13 H133 0.851(17) .
O13 H134 0.83(2) .
O14 H135 0.855(19) .
O14 H136 0.84(2) .
S1 O15 1.461(14) .
S1 C113 1.819(18) .
S1 C114 1.825(19) .
C113 H137 0.9800 .
C113 H138 0.9800 .
C113 H139 0.9800 .
C114 H140 0.9800 .
C114 H141 0.9800 .
C114 H142 0.9800 .
S2 O16 1.493(14) .
S2 C116 1.818(18) .
S2 C115 1.838(19) .
C115 H143 0.9800 .
C115 H144 0.9800 .
C115 H145 0.9800 .
C116 H146 0.9800 .
C116 H147 0.9800 .
C116 H148 0.9800 .
S3 O17 1.456(9) .
S3 C118 1.764(15) .
S3 C117 1.916(12) .
C117 H149 0.9800 .
C117 H150 0.9800 .
C117 H151 0.9800 .
C118 H152 0.9800 .
C118 H153 0.9800 .
C118 H154 0.9800 .
S4 C120 1.820(19) .
C120 H158 0.9800 .
C120 H159 0.9800 .
C120 H160 0.9800 .
S5 O19 1.514(7) .
S5 C121 1.738(11) .
S5 C122 1.762(10) .
C121 H161 0.9800 .
C121 H162 0.9800 .
C121 H163 0.9800 .
C122 H164 0.9800 .
C122 H165 0.9800 .
C122 H166 0.9800 .
S6 C124 1.828(19) .
S6 C123 1.84(2) .
C123 H167 0.9800 .
C123 H168 0.9800 .
C123 H169 0.9800 .
C124 H170 0.9800 .
C124 H171 0.9800 .
C124 H172 0.9800 .
S7 O21 1.478(9) .
S7 C126 1.786(16) .
S7 C125 1.808(15) .
C125 H173 0.9800 .
C125 H174 0.9800 .
C125 H175 0.9800 .
C126 H176 0.9800 .
C126 H177 0.9800 .
C126 H178 0.9800 .
Cl1 C127 1.779(19) .
Cl2 C127 1.776(18) .
C127 H179 0.9900 .
C127 H180 0.9900 .
Cl3 C128 1.78(2) .
Cl4 C128 1.78(2) .
C128 H181 0.9900 .
C128 H182 0.9900 .
Cl5 C129 1.78(2) .
Cl6 C129 1.79(2) .
C129 H183 0.9900 .
C129 H184 0.9900 .
Cl7 C130 1.795(17) .
Cl8 C130 1.793(18) .
C130 H185 0.9900 .
C130 H186 0.9900 .
Cl9 C131 1.776(18) .
Cl10 C131 1.817(16) .
C131 H187 0.9900 .
C131 H188 0.9900 .
Cl12 C132 1.79(2) .
C132 H189 0.9900 .
C132 H190 0.9900 .
Cl13 C133 1.717(17) .
Cl14 C133 1.765(16) .
C133 H191 0.9900 .
C133 H192 0.9900 .
Cl15 C134 1.771(19) .
C134 H193 0.9900 .
C134 H194 0.9900 .
Cl17 C135 1.667(17) .
Cl18 C135 1.789(17) .
C135 H195 0.9900 .
C135 H196 0.9900 .
Cl19 C136 1.772(19) .
Cl20 C136 1.739(19) .
C136 H197 0.9900 .
C136 H198 0.9900 .
Cl22 C137 1.78(2) .
C137 H199 0.9900 .
C137 H200 0.9900 .
Cl24 C138 1.77(2) .
C138 H201 0.9900 .
C138 H202 0.9900 .
Cl25 C139 1.77(2) .
Cl26 C139 1.78(2) .
C139 H203 0.9900 .
C139 H204 0.9900 .
Cl27 C140 1.78(2) .
Cl28 C140 1.79(2) .
C140 H205 0.9900 .
C140 H206 0.9900 .
Cl29 C141 1.79(2) .
C141 Cl30 1.78(2) .
C141 H207 0.9900 .
C141 H208 0.9900 .
Cl31 C142 1.801(18) .
Cl32 C142 1.718(17) .
C142 H209 0.9900 .
C142 H210 0.9900 .
Cl33 C143 1.691(18) .
Cl34 C143 1.691(17) .
C143 H211 0.9900 .
C143 H212 0.9900 .
Cl35 C144 1.741(19) .
Cl36 C144 1.773(19) .
C144 H213 0.9900 .
C144 H214 0.9900 .
Cl37 C145 1.78(2) .
Cl38 C145 1.78(2) .
C145 H215 0.9900 .
C145 H216 0.9900 .
Cl39 C146 1.740(17) .
Cl40 C146 1.762(17) .
C146 H217 0.9900 .
C146 H218 0.9900 .
Cl41 C147 1.78(2) .
C147 H219 0.9900 .
C147 H220 0.9900 .
C148 C153 1.506(17) .
C148 C149 1.579(17) .
C148 H221 0.9900 .
C148 H222 0.9900 .
C149 C150 1.559(17) .
C149 H223 0.9900 .
C149 H224 0.9900 .
C150 C151 1.537(17) .
C150 H225 0.9900 .
C150 H226 0.9900 .
C151 C152 1.508(18) .
C151 H227 0.9900 .
C151 H228 0.9900 .
C152 C153 1.635(17) .
C152 H229 0.9900 .
C152 H230 0.9900 .
C153 H231 0.9900 .
C153 H232 0.9900 .
C154 C159 1.526(17) .
C154 C155 1.536(16) .
C154 H233 0.9900 .
C154 H234 0.9900 .
C155 C156 1.562(17) .
C155 H235 0.9900 .
C155 H236 0.9900 .
C156 C157 1.549(18) .
C156 H237 0.9900 .
C156 H238 0.9900 .
C157 C158 1.517(16) .
C157 H239 0.9900 .
C157 H240 0.9900 .
C158 C159 1.527(17) .
C158 H241 0.9900 .
C158 H242 0.9900 .
C159 H243 0.9900 .
C159 H244 0.9900 .
C160 C165 1.545(19) .
C160 C161 1.577(18) .
C160 H245 0.9900 .
C160 H246 0.9900 .
C161 C162 1.554(19) .
C161 H247 0.9900 .
C161 H248 0.9900 .
C162 C163 1.560(19) .
C162 H249 0.9900 .
C162 H250 0.9900 .
C163 C164 1.546(18) .
C163 H251 0.9900 .
C163 H252 0.9900 .
C164 C165 1.553(19) .
C164 H253 0.9900 .
C164 H254 0.9900 .
C165 H255 0.9900 .
C165 H256 0.9900 .
C166 C171 1.521(15) .
C166 C167 1.525(17) .
C166 H257 0.9900 .
C166 H258 0.9900 .
C167 C168 1.525(16) .
C167 H259 0.9900 .
C167 H260 0.9900 .
C168 C169 1.526(16) .
C168 H261 0.9900 .
C168 H262 0.9900 .
C169 C170 1.508(16) .
C169 H263 0.9900 .
C169 H264 0.9900 .
C170 C171 1.574(16) .
C170 H265 0.9900 .
C170 H266 0.9900 .
C171 H267 0.9900 .
C171 H268 0.9900 .
C172 C177 1.54(2) .
C172 C173 1.551(19) .
C172 H269 0.9900 .
C172 H270 0.9900 .
C173 C174 1.546(19) .
C173 H271 0.9900 .
C173 H272 0.9900 .
C174 C175 1.528(19) .
C174 H273 0.9900 .
C174 H274 0.9900 .
C175 C176 1.535(19) .
C175 H275 0.9900 .
C175 H276 0.9900 .
C176 C177 1.553(19) .
C176 H277 0.9900 .
C176 H278 0.9900 .
C177 H279 0.9900 .
C177 H280 0.9900 .
C178 C179 1.523(19) .
C178 C183 1.527(19) .
C178 H281 0.9900 .
C178 H282 0.9900 .
C179 C180 1.537(19) .
C179 H283 0.9900 .
C179 H284 0.9900 .
C180 C181 1.525(19) .
C180 H285 0.9900 .
C180 H286 0.9900 .
C181 C182 1.530(19) .
C181 H287 0.9900 .
C181 H288 0.9900 .
C182 C183 1.532(19) .
C182 H289 0.9900 .
C182 H290 0.9900 .
C183 H291 0.9900 .
C183 H292 0.9900 .
C184 C185 1.531(16) .
C184 C189 1.537(17) .
C184 H293 0.9900 .
C184 H294 0.9900 .
C185 C186 1.470(17) .
C185 H295 0.9900 .
C185 H296 0.9900 .
C186 C187 1.489(17) .
C186 H297 0.9900 .
C186 H298 0.9900 .
C187 C188 1.592(18) .
C187 H299 0.9900 .
C187 H300 0.9900 .
C188 C189 1.523(18) .
C188 H301 0.9900 .
C188 H302 0.9900 .
C189 H303 0.9900 .
C189 H304 0.9900 .
C190 C195 1.522(19) .
C190 C191 1.556(19) .
C190 H305 0.9900 .
C190 H306 0.9900 .
C191 C192 1.561(19) .
C191 H307 0.9900 .
C191 H308 0.9900 .
C192 C193 1.545(19) .
C192 H309 0.9900 .
C192 H310 0.9900 .
C193 C194 1.513(19) .
C193 H311 0.9900 .
C193 H312 0.9900 .
C194 C195 1.546(19) .
C194 H313 0.9900 .
C194 H314 0.9900 .
C195 H315 0.9900 .
C195 H316 0.9900 .
C196 C197 1.536(18) .
C196 C198 1.553(18) 2
C196 H317 0.9900 .
C196 H318 0.9900 .
C197 C198 1.533(18) .
C197 H319 0.9900 .
C197 H320 0.9900 .
C198 C196 1.553(18) 2
C198 H321 0.9900 .
C198 H322 0.9900 .
C199 C200 1.530(19) .
C199 C204 1.532(19) .
C199 H323 0.9900 .
C199 H324 0.9900 .
C200 C201 1.553(19) .
C200 H325 0.9900 .
C200 H326 0.9900 .
C201 C202 1.534(19) .
C201 H327 0.9900 .
C201 H328 0.9900 .
C202 C203 1.54(2) .
C202 H329 0.9900 .
C202 H330 0.9900 .
C203 C204 1.54(2) .
C203 H331 0.9900 .
C203 H332 0.9900 .
C204 H333 0.9900 .
C204 H334 0.9900 .

loop_
_geom_torsion_atom_site_label_1
_geom_torsion_atom_site_label_2
_geom_torsion_atom_site_label_3
_geom_torsion_atom_site_label_4
_geom_torsion
_geom_torsion_site_symmetry_1
_geom_torsion_site_symmetry_4
C6 C1 C2 C3 1.0(9) . .
C13 C1 C2 C3 -174.2(6) . .
C1 C2 C3 C4 -0.3(9) . .
C1 C2 C3 C43 173.2(6) . .
C2 C3 C4 C5 0.6(10) . .
C43 C3 C4 C5 -173.0(6) . .
C3 C4 C5 C6 -1.5(10) . .
C3 C4 C5 C80 172.4(6) . .
C4 C5 C6 C1 2.2(10) . .
C80 C5 C6 C1 -171.7(6) . .
C2 C1 C6 C5 -1.9(9) . .
C13 C1 C6 C5 173.3(6) . .
C12 C7 C8 C9 -1.1(10) . .
C35 C7 C8 C9 172.1(6) . .
C7 C8 C9 C10 1.6(10) . .
C7 C8 C9 C69 -173.0(6) . .
C8 C9 C10 C11 -1.3(11) . .
C69 C9 C10 C11 173.2(7) . .
C9 C10 C11 C12 0.6(11) . .
C9 C10 C11 C102 -172.1(7) . .
C8 C7 C12 C11 0.4(11) . .
C35 C7 C12 C11 -172.6(6) . .
C10 C11 C12 C7 -0.1(11) . .
C102 C11 C12 C7 172.7(7) . .
C2 C1 C13 C18 47.9(8) . .
C6 C1 C13 C18 -127.1(6) . .
C2 C1 C13 C14 -137.7(6) . .
C6 C1 C13 C14 47.2(9) . .
C18 C13 C14 O1 -173.0(5) . .
C1 C13 C14 O1 12.7(9) . .
C18 C13 C14 C15 5.2(9) . .
C1 C13 C14 C15 -169.1(6) . .
O1 C14 C15 C16 173.0(6) . .
C13 C14 C15 C16 -5.1(9) . .
O1 C14 C15 C23 -13.2(10) . .
C13 C14 C15 C23 168.7(6) . .
C14 C15 C16 C17 0.8(11) . .
C23 C15 C16 C17 -173.3(6) . .
C15 C16 C17 C18 3.3(10) . .
C15 C16 C17 C19 -178.7(7) . .
C14 C13 C18 C17 -1.2(9) . .
C1 C13 C18 C17 173.4(6) . .
C16 C17 C18 C13 -3.1(10) . .
C19 C17 C18 C13 178.8(6) . .
C15 C14 O1 Ni1 4.2(8) . .
C13 C14 O1 Ni1 -177.8(4) . .
O4 Ni1 O1 C14 -163.3(5) . .
N1 Ni1 O1 C14 8.0(5) . .
N2 Ni1 O1 C14 104.0(14) . .
C16 C17 C19 C21 100.6(9) . .
C18 C17 C19 C21 -81.4(10) . .
C16 C17 C19 C20 -137.9(9) . .
C18 C17 C19 C20 40.0(10) . .
C16 C17 C19 C22 -22.7(11) . .
C18 C17 C19 C22 155.3(8) . .
C14 C15 C23 N1 5.2(11) . .
C16 C15 C23 N1 179.2(6) . .
C15 C23 N1 C24 -174.4(6) . .
C15 C23 N1 Ni1 11.1(10) . .
O4 Ni1 N1 C23 75.9(16) . .
O1 Ni1 N1 C23 -15.3(6) . .
N2 Ni1 N1 C23 173.1(6) . .
O4 Ni1 N1 C24 -99.1(13) . .
O1 Ni1 N1 C24 169.7(4) . .
N2 Ni1 N1 C24 -1.9(4) . .
C23 N1 C24 C29 -173.7(6) . .
Ni1 N1 C24 C29 1.4(7) . .
C23 N1 C24 C25 9.1(10) . .
Ni1 N1 C24 C25 -175.8(5) . .
C29 C24 C25 C26 0.3(10) . .
N1 C24 C25 C26 177.3(6) . .
C24 C25 C26 O2 -178.7(6) . .
C24 C25 C26 C27 0.7(10) . .
O2 C26 C27 C28 179.6(6) . .
C25 C26 C27 C28 0.0(10) . .
O2 C26 C27 O3 -1.0(9) . .
C25 C26 C27 O3 179.5(6) . .
O3 C27 C28 C29 178.8(6) . .
C26 C27 C28 C29 -1.8(10) . .
C25 C24 C29 C28 -2.0(10) . .
N1 C24 C29 C28 -179.3(5) . .
C25 C24 C29 N2 177.5(6) . .
N1 C24 C29 N2 0.2(8) . .
C27 C28 C29 C24 2.7(10) . .
C27 C28 C29 N2 -176.7(6) . .
C25 C26 O2 C30 0.6(10) . .
C27 C26 O2 C30 -178.9(6) . .
C28 C27 O3 C31 1.4(10) . .
C26 C27 O3 C31 -178.0(6) . .
C24 C29 N2 C32 -175.4(6) . .
C28 C29 N2 C32 4.1(10) . .
C24 C29 N2 Ni1 -1.7(7) . .
C28 C29 N2 Ni1 177.8(5) . .
O4 Ni1 N2 C32 -13.1(6) . .
O1 Ni1 N2 C32 78.9(15) . .
N1 Ni1 N2 C32 175.4(6) . .
O4 Ni1 N2 C29 173.5(4) . .
O1 Ni1 N2 C29 -94.5(14) . .
N1 Ni1 N2 C29 2.0(4) . .
C29 N2 C32 C33 -177.0(6) . .
Ni1 N2 C32 C33 10.1(10) . .
N2 C32 C33 C38 -178.5(7) . .
N2 C32 C33 C34 2.5(11) . .
C32 C33 C34 O4 -8.7(11) . .
C38 C33 C34 O4 172.3(6) . .
C32 C33 C34 C35 171.3(6) . .
C38 C33 C34 C35 -7.7(10) . .
O4 C34 C35 C36 -171.5(6) . .
C33 C34 C35 C36 8.5(10) . .
O4 C34 C35 C7 10.6(10) . .
C33 C34 C35 C7 -169.4(6) . .
C12 C7 C35 C36 44.8(10) . .
C8 C7 C35 C36 -128.3(7) . .
C12 C7 C35 C34 -137.3(7) . .
C8 C7 C35 C34 49.6(9) . .
C34 C35 C36 C37 -3.3(11) . .
C7 C35 C36 C37 174.6(7) . .
C35 C36 C37 C38 -3.2(11) . .
C35 C36 C37 C39 179.0(7) . .
C36 C37 C38 C33 4.0(11) . .
C39 C37 C38 C33 -178.3(7) . .
C32 C33 C38 C37 -177.6(7) . .
C34 C33 C38 C37 1.4(11) . .
C35 C34 O4 Ni1 -178.5(5) . .
C33 C34 O4 Ni1 1.6(10) . .
O1 Ni1 O4 C34 -163.9(5) . .
N1 Ni1 O4 C34 104.2(14) . .
N2 Ni1 O4 C34 7.6(6) . .
C38 C37 C39 C42 -120.3(8) . .
C36 C37 C39 C42 57.3(9) . .
C38 C37 C39 C41 119.5(8) . .
C36 C37 C39 C41 -62.9(9) . .
C38 C37 C39 C40 -1.0(11) . .
C36 C37 C39 C40 176.7(7) . .
C2 C3 C43 C48 -130.5(6) . .
C4 C3 C43 C48 42.9(9) . .
C2 C3 C43 C44 46.5(8) . .
C4 C3 C43 C44 -140.0(6) . .
C48 C43 C44 O5 -170.3(5) . .
C3 C43 C44 O5 12.7(8) . .
C48 C43 C44 C45 7.4(8) . .
C3 C43 C44 C45 -169.6(5) . .
O5 C44 C45 C46 171.3(6) . .
C43 C44 C45 C46 -6.4(8) . .
O5 C44 C45 C56 -10.8(9) . .
C43 C44 C45 C56 171.6(5) . .
C56 C45 C46 C47 -176.9(6) . .
C44 C45 C46 C47 1.1(9) . .
C45 C46 C47 C48 3.2(9) . .
C45 C46 C47 C49 -178.0(6) . .
C44 C43 C48 C47 -3.4(9) . .
C3 C43 C48 C47 173.6(6) . .
C46 C47 C48 C43 -2.0(9) . .
C49 C47 C48 C43 179.1(6) . .
C43 C44 O5 Ni2 179.3(4) . .
C45 C44 O5 Ni2 1.7(8) . .
O8 Ni2 O5 C44 -161.9(5) . .
N4 Ni2 O5 C44 107.9(17) . .
N3 Ni2 O5 C44 9.4(5) . .
C46 C47 C49 C54 -138.5(14) . .
C48 C47 C49 C54 40.3(15) . .
C46 C47 C49 C53 -16.2(13) . .
C48 C47 C49 C53 162.6(10) . .
C46 C47 C49 C52 151.5(13) . .
C48 C47 C49 C52 -29.7(15) . .
C46 C47 C49 C50 8.7(19) . .
C48 C47 C49 C50 -172.5(16) . .
C46 C47 C49 C55 100.6(11) . .
C48 C47 C49 C55 -80.6(11) . .
C46 C47 C49 C51 -101.3(12) . .
C48 C47 C49 C51 77.4(12) . .
C46 C45 C56 N3 -178.6(6) . .
C44 C45 C56 N3 3.4(10) . .
C45 C56 N3 C57 -176.4(6) . .
C45 C56 N3 Ni2 12.0(9) . .
O5 Ni2 N3 C56 -15.9(6) . .
O8 Ni2 N3 C56 76.7(16) . .
N4 Ni2 N3 C56 171.7(6) . .
O5 Ni2 N3 C57 171.7(4) . .
O8 Ni2 N3 C57 -95.7(14) . .
N4 Ni2 N3 C57 -0.7(5) . .
C56 N3 C57 C62 -169.2(7) . .
Ni2 N3 C57 C62 3.4(8) . .
C56 N3 C57 C58 9.4(10) . .
Ni2 N3 C57 C58 -178.0(6) . .
C62 C57 C58 C59 0.8(11) . .
N3 C57 C58 C59 -177.7(7) . .
C57 C58 C59 C60 4.0(12) . .
C57 C58 C59 O6 -177.9(7) . .
C58 C59 C60 O7 176.5(8) . .
O6 C59 C60 O7 -1.8(12) . .
C58 C59 C60 C61 -5.1(15) . .
O6 C59 C60 C61 176.7(8) . .
O7 C60 C61 C62 179.6(9) . .
C59 C60 C61 C62 1.2(15) . .
C58 C57 C62 C61 -4.6(13) . .
N3 C57 C62 C61 174.1(8) . .
C58 C57 C62 N4 176.2(7) . .
N3 C57 C62 N4 -5.1(11) . .
C60 C61 C62 C57 3.5(15) . .
C60 C61 C62 N4 -177.4(9) . .
C57 C62 N4 C66 -168.3(9) . .
C61 C62 N4 C66 12.5(15) . .
C57 C62 N4 Ni2 4.4(10) . .
C61 C62 N4 Ni2 -174.7(8) . .
O5 Ni2 N4 C66 71(2) . .
O8 Ni2 N4 C66 -18.3(9) . .
N3 Ni2 N4 C66 170.4(9) . .
O5 Ni2 N4 C62 -101.1(17) . .
O8 Ni2 N4 C62 169.3(6) . .
N3 Ni2 N4 C62 -2.0(6) . .
C60 C59 O6 C63 -168.7(8) . .
C58 C59 O6 C63 13.0(10) . .
C59 C60 O7 C65 164.1(12) . .
C61 C60 O7 C65 -14.3(17) . .
C59 C60 O7 C64 -151.0(12) . .
C61 C60 O7 C64 30.6(17) . .
C62 N4 C66 C67 -174.0(9) . .
Ni2 N4 C66 C67 14.3(15) . .
N4 C66 C67 C72 179.1(10) . .
N4 C66 C67 C68 3.7(16) . .
C72 C67 C68 O8 171.7(9) . .
C66 C67 C68 O8 -13.0(14) . .
C72 C67 C68 C69 -6.5(13) . .
C66 C67 C68 C69 168.8(8) . .
O8 C68 C69 C70 -170.3(7) . .
C67 C68 C69 C70 8.0(11) . .
O8 C68 C69 C9 13.4(11) . .
C67 C68 C69 C9 -168.3(7) . .
C10 C9 C69 C70 -131.0(8) . .
C8 C9 C69 C70 43.5(10) . .
C10 C9 C69 C68 45.2(10) . .
C8 C9 C69 C68 -140.3(7) . .
C68 C69 C70 C71 -2.8(12) . .
C9 C69 C70 C71 173.4(7) . .
C69 C70 C71 C72 -4.2(13) . .
C69 C70 C71 C73 178.1(8) . .
C70 C71 C72 C67 5.9(14) . .
C73 C71 C72 C67 -176.4(9) . .
C66 C67 C72 C71 -176.0(9) . .
C68 C67 C72 C71 -0.6(15) . .
C67 C68 O8 Ni2 3.5(12) . .
C69 C68 O8 Ni2 -178.4(5) . .
O5 Ni2 O8 C68 -162.5(7) . .
N4 Ni2 O8 C68 9.8(7) . .
N3 Ni2 O8 C68 104.2(15) . .
C72 C71 C73 C74 -51.3(16) . .
C70 C71 C73 C74 126.3(13) . .
C72 C71 C73 C78 108.0(15) . .
C70 C71 C73 C78 -74.4(16) . .
C72 C71 C73 C76 166.7(16) . .
C70 C71 C73 C76 -15.8(19) . .
C72 C71 C73 C77 -13(2) . .
C70 C71 C73 C77 164.3(17) . .
C72 C71 C73 C79 -139.1(13) . .
C70 C71 C73 C79 38.5(14) . .
C72 C71 C73 C75 64.8(14) . .
C70 C71 C73 C75 -117.6(13) . .
C4 C5 C80 C85 -129.2(7) . .
C6 C5 C80 C85 44.6(9) . .
C4 C5 C80 C81 47.3(9) . .
C6 C5 C80 C81 -138.9(6) . .
C85 C80 C81 O9 -170.9(6) . .
C5 C80 C81 O9 12.6(9) . .
C85 C80 C81 C82 9.0(9) . .
C5 C80 C81 C82 -167.5(6) . .
O9 C81 C82 C83 171.2(6) . .
C80 C81 C82 C83 -8.6(10) . .
O9 C81 C82 C90 -9.1(10) . .
C80 C81 C82 C90 171.0(6) . .
C81 C82 C83 C84 2.5(11) . .
C90 C82 C83 C84 -177.2(7) . .
C82 C83 C84 C85 3.4(12) . .
C82 C83 C84 C86 -176.7(8) . .
C81 C80 C85 C84 -3.4(11) . .
C5 C80 C85 C84 173.1(7) . .
C83 C84 C85 C80 -3.0(12) . .
C86 C84 C85 C80 177.1(8) . .
C82 C81 O9 Ni3 0.8(9) . .
C80 C81 O9 Ni3 -179.3(4) . .
O12 Ni3 O9 C81 -162.8(5) . .
N5 Ni3 O9 C81 8.4(5) . .
N6 Ni3 O9 C81 103.2(17) . .
C83 C84 C86 C88 -120.6(9) . .
C85 C84 C86 C88 59.3(11) . .
C83 C84 C86 C89 118.1(9) . .
C85 C84 C86 C89 -62.0(10) . .
C83 C84 C86 C87 -2.6(14) . .
C85 C84 C86 C87 177.3(9) . .
C83 C82 C90 N5 -176.1(7) . .
C81 C82 C90 N5 4.2(11) . .
C82 C90 N5 C91 -177.2(6) . .
C82 C90 N5 Ni3 8.6(10) . .
O12 Ni3 N5 C90 77.7(15) . .
O9 Ni3 N5 C90 -12.9(5) . .
N6 Ni3 N5 C90 175.1(5) . .
O12 Ni3 N5 C91 -97.0(13) . .
O9 Ni3 N5 C91 172.5(4) . .
N6 Ni3 N5 C91 0.4(4) . .
C90 N5 C91 C96 -176.1(6) . .
Ni3 N5 C91 C96 -1.2(7) . .
C90 N5 C91 C92 4.2(9) . .
Ni3 N5 C91 C92 179.2(5) . .
C96 C91 C92 C93 0.8(10) . .
N5 C91 C92 C93 -179.6(6) . .
C91 C92 C93 O10 179.9(6) . .
C91 C92 C93 C94 0.2(9) . .
O10 C93 C94 C95 179.2(6) . .
C92 C93 C94 C95 -1.1(10) . .
O10 C93 C94 O11 -0.4(9) . .
C92 C93 C94 O11 179.3(6) . .
O11 C94 C95 C96 -179.4(6) . .
C93 C94 C95 C96 1.0(10) . .
C92 C91 C96 N6 -178.9(6) . .
N5 C91 C96 N6 1.5(8) . .
C92 C91 C96 C95 -0.9(10) . .
N5 C91 C96 C95 179.4(6) . .
C94 C95 C96 C91 -0.0(10) . .
C94 C95 C96 N6 177.7(6) . .
C92 C93 O10 C97 2.9(9) . .
C94 C93 O10 C97 -177.4(6) . .
C95 C94 O11 C98 -0.8(10) . .
C93 C94 O11 C98 178.8(6) . .
C91 C96 N6 C99 -176.9(6) . .
C95 C96 N6 C99 5.3(10) . .
C91 C96 N6 Ni3 -1.1(7) . .
C95 C96 N6 Ni3 -179.0(5) . .
O12 Ni3 N6 C99 -12.7(6) . .
N5 Ni3 N6 C99 176.0(6) . .
O9 Ni3 N6 C99 80.7(19) . .
O12 Ni3 N6 C96 171.6(4) . .
N5 Ni3 N6 C96 0.3(4) . .
O9 Ni3 N6 C96 -95.0(16) . .
C96 N6 C99 C100 -178.4(6) . .
Ni3 N6 C99 C100 6.4(10) . .
N6 C99 C100 C105 -175.6(7) . .
N6 C99 C100 C101 8.0(11) . .
C99 C100 C101 O12 -12.1(10) . .
C105 C100 C101 O12 171.6(6) . .
C99 C100 C101 C102 168.8(6) . .
C105 C100 C101 C102 -7.6(9) . .
O12 C101 C102 C103 -170.3(7) . .
C100 C101 C102 C103 8.8(10) . .
O12 C101 C102 C11 12.9(9) . .
C100 C101 C102 C11 -167.9(6) . .
C10 C11 C102 C103 44.3(11) . .
C12 C11 C102 C103 -128.2(8) . .
C10 C11 C102 C101 -138.9(7) . .
C12 C11 C102 C101 48.6(10) . .
C101 C102 C103 C104 -2.8(13) . .
C11 C102 C103 C104 174.1(8) . .
C102 C103 C104 C105 -4.9(14) . .
C102 C103 C104 C106 175.8(9) . .
C103 C104 C105 C100 6.2(13) . .
C106 C104 C105 C100 -174.5(9) . .
C99 C100 C105 C104 -176.5(8) . .
C101 C100 C105 C104 -0.0(12) . .
C102 C101 O12 Ni3 -179.5(4) . .
C100 C101 O12 Ni3 1.4(8) . .
N5 Ni3 O12 C101 105.7(13) . .
O9 Ni3 O12 C101 -163.1(5) . .
N6 Ni3 O12 C101 9.0(5) . .
C105 C104 C106 C112 -28(2) . .
C103 C104 C106 C112 151(2) . .
C105 C104 C106 C107 159.7(14) . .
C103 C104 C106 C107 -21.0(19) . .
C105 C104 C106 C108 -92.8(15) . .
C103 C104 C106 C108 86.5(15) . .
C105 C104 C106 C109 15.8(17) . .
C103 C104 C106 C109 -164.9(12) . .
C105 C104 C106 C110 99.4(16) . .
C103 C104 C106 C110 -81.3(16) . .
C105 C104 C106 C111 -145.4(19) . .
C103 C104 C106 C111 34(2) . .
C153 C148 C149 C150 -59(3) . .
C148 C149 C150 C151 53(3) . .
C149 C150 C151 C152 -59(3) . .
C150 C151 C152 C153 62(2) . .
C149 C148 C153 C152 63(2) . .
C151 C152 C153 C148 -63(2) . .
C159 C154 C155 C156 61(2) . .
C154 C155 C156 C157 -59(2) . .
C155 C156 C157 C158 56(3) . .
C156 C157 C158 C159 -54(3) . .
C155 C154 C159 C158 -55(3) . .
C157 C158 C159 C154 51(3) . .
C165 C160 C161 C162 -63(3) . .
C160 C161 C162 C163 64(3) . .
C161 C162 C163 C164 -61(3) . .
C162 C163 C164 C165 58(3) . .
C161 C160 C165 C164 59(3) . .
C163 C164 C165 C160 -58(3) . .
C171 C166 C167 C168 53(3) . .
C166 C167 C168 C169 -51(3) . .
C167 C168 C169 C170 51(3) . .
C168 C169 C170 C171 -53(3) . .
C167 C166 C171 C170 -54(2) . .
C169 C170 C171 C166 54(2) . .
C177 C172 C173 C174 61(3) . .
C172 C173 C174 C175 -57(4) . .
C173 C174 C175 C176 54(4) . .
C174 C175 C176 C177 -54(4) . .
C173 C172 C177 C176 -61(3) . .
C175 C176 C177 C172 57(4) . .
C183 C178 C179 C180 -53(4) . .
C178 C179 C180 C181 54(4) . .
C179 C180 C181 C182 -53(4) . .
C180 C181 C182 C183 52(4) . .
C179 C178 C183 C182 52(4) . .
C181 C182 C183 C178 -51(4) . .
C189 C184 C185 C186 27(4) . .
C184 C185 C186 C187 -26(5) . .
C185 C186 C187 C188 43(4) . .
C186 C187 C188 C189 -61(3) . .
C187 C188 C189 C184 65(3) . .
C185 C184 C189 C188 -49(3) . .
C195 C190 C191 C192 -56(3) . .
C190 C191 C192 C193 57(3) . .
C191 C192 C193 C194 -60(3) . .
C192 C193 C194 C195 58(4) . .
C191 C190 C195 C194 54(4) . .
C193 C194 C195 C190 -54(4) . .
C198 C196 C197 C198 57(3) 2 .
C196 C197 C198 C196 -59(3) . 2
C204 C199 C200 C201 -55(4) . .
C199 C200 C201 C202 56(4) . .
C200 C201 C202 C203 -57(4) . .
C201 C202 C203 C204 55(4) . .
C200 C199 C204 C203 53(4) . .
C202 C203 C204 C199 -52(4) . .
